data_4089230
loop_
_publ_author_name
'Toda, Tatsuro'
'Saitoh, Koki'
'Yoshinari, Akihiro'
'Ikariya, Takao'
'Kuwata, Shigeki'

_publ_section_title
;
 Synthesis and Structures of NCN Pincer-Type Ruthenium and Iridium
 Complexes Bearing Protic Pyrazole Arms
;
_journal_issue 6
_journal_name_full Organometallics
_journal_page_first 1188
_journal_paper_doi 10.1021/acs.organomet.7b00065
_journal_volume 36
_journal_year 2017
_chemical_formula_moiety 'C56 H55 Cl N4 P2 Ru, (C4 H8 O)0.5'
_chemical_formula_sum 'C58 H59 Cl N4 O0.5 P2 Ru'
_chemical_formula_weight 1018.60
_space_group_crystal_system monoclinic
_space_group_IT_number 14
_space_group_name_Hall '-P 2ybc'
_space_group_name_H-M_alt 'P 1 21/c 1'
_atom_sites_solution_hydrogens geom
_atom_sites_solution_primary direct
_atom_sites_solution_secondary difmap
_cell_angle_alpha 90.0000
_cell_angle_beta 101.906(7)
_cell_angle_gamma 90.0000
_cell_formula_units_Z 8
_cell_length_a 20.049(6)
_cell_length_b 18.106(5)
_cell_length_c 29.898(9)
_cell_measurement_reflns_used 25773
_cell_measurement_temperature 93
_cell_measurement_theta_max 27.47
_cell_measurement_theta_min 3.04
_cell_volume 10620(5)
_computing_cell_refinement CrystalClear
_computing_data_collection 'CrystalClear (Rigaku Inc., 2008)'
_computing_data_reduction CrystalClear
_computing_molecular_graphics 'CrystalStructure 4.1.1'
_computing_publication_material 'CrystalStructure 4.1.1 (Rigaku, 2015)'
_computing_structure_refinement 'CRYSTALS (Carruthers, et al., 1999)'
_computing_structure_solution 'SIR92 (Altomare, et al., 1994)'
_diffrn_ambient_temperature 93
_diffrn_detector_area_resol_mean 7.111
_diffrn_measured_fraction_theta_full 0.982
_diffrn_measured_fraction_theta_max 0.967
_diffrn_measurement_device_type 'Rigaku Saturn724'
_diffrn_measurement_method \w
_diffrn_radiation_type 'Mo K\a'
_diffrn_radiation_wavelength 0.71075
_diffrn_reflns_av_R_equivalents 0.0851
_diffrn_reflns_limit_h_max 20
_diffrn_reflns_limit_h_min -25
_diffrn_reflns_limit_k_max 23
_diffrn_reflns_limit_k_min -23
_diffrn_reflns_limit_l_max 36
_diffrn_reflns_limit_l_min -35
_diffrn_reflns_number 85618
_diffrn_reflns_theta_full 26.60
_diffrn_reflns_theta_max 27.46
_diffrn_reflns_theta_min 3.004
_diffrn_standards_number 0
_exptl_absorpt_coefficient_mu 0.447
_exptl_absorpt_correction_T_max 0.944
_exptl_absorpt_correction_T_min 0.625
_exptl_absorpt_correction_type multi-scan
_exptl_absorpt_process_details 'REQAB (Rigaku, 1998)'
_exptl_crystal_colour yellow
_exptl_crystal_density_diffrn 1.274
_exptl_crystal_density_method 'not measured'
_exptl_crystal_description prism
_exptl_crystal_F_000 4240.00
_exptl_crystal_size_max 0.170
_exptl_crystal_size_mid 0.150
_exptl_crystal_size_min 0.130
_refine_diff_density_max 3.580
_refine_diff_density_min -1.700
_refine_ls_extinction_method none
_refine_ls_goodness_of_fit_ref 1.000
_refine_ls_hydrogen_treatment constr
_refine_ls_number_parameters 1259
_refine_ls_number_reflns 23472
_refine_ls_R_factor_gt 0.0781
_refine_ls_shift/su_max 0.000
_refine_ls_structure_factor_coef Fsqd
_refine_ls_weighting_details 'w = 1/[0.0010Fo^2^ + 2.5850\s(Fo^2^) + 15.0000]/(4Fo^2^)'
_refine_ls_weighting_scheme calc
_refine_ls_wR_factor_ref 0.2287
_reflns_number_gt 14210
_reflns_number_total 23472
_reflns_threshold_expression F^2^>2.0\s(F^2^)
_cod_data_source_file om7b00065_si_002.cif
_cod_data_source_block compound_2b.0.5THF
_cod_database_code 4089230

loop_
_space_group_symop_id
_space_group_symop_operation_xyz
1 +X,+Y,+Z
2 -X,1/2+Y,1/2-Z
3 -X,-Y,-Z
4 +X,-1/2-Y,-1/2+Z

loop_
_atom_site_label
_atom_site_type_symbol
_atom_site_fract_x
_atom_site_fract_y
_atom_site_fract_z
_atom_site_U_iso_or_equiv
_atom_site_adp_type
_atom_site_occupancy
_atom_site_site_symmetry_multiplicity
_atom_site_calc_flag
_atom_site_refinement_flags
Ru1 Ru 0.45290(2) 0.07863(3) 0.608470(10) 0.01581(12) Uani 1 4 d .
Ru2 Ru 0.05959(2) 0.45399(3) 0.389450(10) 0.01427(12) Uani 1 4 d .
Cl1 Cl 0.54309(9) 0.03614(10) 0.56247(5) 0.0340(5) Uani 1 4 d .
Cl2 Cl -0.03314(8) 0.47543(9) 0.43712(5) 0.0271(4) Uani 1 4 d .
P1 P 0.45633(7) 0.20430(8) 0.58464(5) 0.0172(4) Uani 1 4 d .
P2 P 0.44820(7) -0.04465(9) 0.63555(5) 0.0169(4) Uani 1 4 d .
P3 P 0.06026(7) 0.32614(8) 0.40760(5) 0.0161(4) Uani 1 4 d .
P4 P 0.05377(7) 0.58003(8) 0.36730(5) 0.0155(4) Uani 1 4 d .
O1 O 0.48677 0.12877 0.86952 0.0699 Uiso 0.5 4 d .
O2 O 0.05594 0.38345 0.1242 0.0570 Uiso 0.5 4 d .
N1 N 0.3496(3) 0.0331(3) 0.51296(16) 0.0230(14) Uani 1 4 d .
N2 N 0.3659(2) 0.0573(3) 0.55738(15) 0.0200(13) Uani 1 4 d .
N3 N 0.5701(3) 0.1233(3) 0.69558(15) 0.0223(13) Uani 1 4 d .
N4 N 0.5048(2) 0.1135(3) 0.67356(15) 0.0187(13) Uani 1 4 d .
N5 N -0.0502(2) 0.4203(3) 0.29516(15) 0.0206(13) Uani 1 4 d .
N6 N 0.0132(2) 0.4269(3) 0.32091(15) 0.0195(13) Uani 1 4 d .
N7 N 0.1560(3) 0.4928(3) 0.48897(15) 0.0196(13) Uani 1 4 d .
N8 N 0.1433(2) 0.4745(3) 0.44391(15) 0.0174(12) Uani 1 4 d .
C1 C 0.2806(3) 0.0287(4) 0.4973(2) 0.0272(17) Uani 1 4 d .
C2 C 0.2518(3) 0.0481(4) 0.5329(2) 0.0285(18) Uani 1 4 d .
C3 C 0.3057(3) 0.0678(4) 0.5695(2) 0.0232(16) Uani 1 4 d .
C4 C 0.3785(3) 0.1030(3) 0.63957(19) 0.0204(15) Uani 1 4 d .
C5 C 0.3103(3) 0.0954(3) 0.6166(2) 0.0220(16) Uani 1 4 d .
C6 C 0.2557(3) 0.1125(4) 0.6391(2) 0.0287(18) Uani 1 4 d .
C7 C 0.2705(3) 0.1380(4) 0.6841(2) 0.0295(18) Uani 1 4 d .
C8 C 0.3392(3) 0.1464(4) 0.7080(2) 0.0255(17) Uani 1 4 d .
C9 C 0.3930(3) 0.1283(3) 0.68607(19) 0.0222(16) Uani 1 4 d .
C10 C 0.4658(3) 0.1328(3) 0.70352(19) 0.0221(16) Uani 1 4 d .
C11 C 0.5079(3) 0.1552(4) 0.74491(19) 0.0267(17) Uani 1 4 d .
C12 C 0.5739(3) 0.1492(4) 0.7388(2) 0.0253(17) Uani 1 4 d .
C13 C 0.2490(3) 0.0086(4) 0.4493(2) 0.0313(18) Uani 1 4 d .
C14 C 0.2651(5) 0.0651(4) 0.4170(2) 0.051(2) Uani 1 4 d .
C15 C 0.2715(4) -0.0693(5) 0.4406(3) 0.055(3) Uani 1 4 d .
C16 C 0.1719(4) 0.0129(6) 0.4435(3) 0.070(3) Uani 1 4 d .
C17 C 0.6419(4) 0.1659(4) 0.7691(2) 0.035(2) Uani 1 4 d .
C18 C 0.6780(5) 0.2243(7) 0.7488(4) 0.105(4) Uani 1 4 d .
C19 C 0.6841(5) 0.0939(6) 0.7756(4) 0.090(4) Uani 1 4 d .
C20 C 0.6313(5) 0.1991(8) 0.8143(3) 0.105(4) Uani 1 4 d .
C21 C 0.4160(3) 0.2253(3) 0.52530(19) 0.0197(15) Uani 1 4 d .
C22 C 0.4329(3) 0.1779(3) 0.49244(19) 0.0233(16) Uani 1 4 d .
C23 C 0.4078(3) 0.1933(4) 0.4461(2) 0.0312(19) Uani 1 4 d .
C24 C 0.3681(3) 0.2541(4) 0.4319(2) 0.0323(19) Uani 1 4 d .
C25 C 0.3504(4) 0.3006(4) 0.4651(2) 0.034(2) Uani 1 4 d .
C26 C 0.3745(3) 0.2874(4) 0.5111(2) 0.0252(17) Uani 1 4 d .
C27 C 0.5387(3) 0.2497(4) 0.58826(19) 0.0230(16) Uani 1 4 d .
C28 C 0.5993(4) 0.2083(4) 0.6011(2) 0.035(2) Uani 1 4 d .
C29 C 0.6625(4) 0.2469(5) 0.6029(3) 0.048(2) Uani 1 4 d .
C30 C 0.6654(4) 0.3226(5) 0.5925(3) 0.052(3) Uani 1 4 d .
C31 C 0.6063(5) 0.3577(5) 0.5776(4) 0.086(4) Uani 1 4 d .
C32 C 0.5440(4) 0.3232(5) 0.5773(3) 0.062(3) Uani 1 4 d .
C33 C 0.4146(3) 0.2673(4) 0.6196(2) 0.0248(16) Uani 1 4 d .
C34 C 0.3447(3) 0.2741(3) 0.6117(2) 0.0228(16) Uani 1 4 d .
C35 C 0.3136(4) 0.3146(4) 0.6410(2) 0.0325(19) Uani 1 4 d .
C36 C 0.3515(4) 0.3470(4) 0.6790(3) 0.044(2) Uani 1 4 d .
C37 C 0.4190(5) 0.3375(5) 0.6891(3) 0.051(3) Uani 1 4 d .
C38 C 0.4536(4) 0.2983(4) 0.6592(2) 0.036(2) Uani 1 4 d .
C39 C 0.4000(3) -0.1118(3) 0.59496(19) 0.0204(15) Uani 1 4 d .
C40 C 0.4211(3) -0.1171(4) 0.5524(2) 0.0254(17) Uani 1 4 d .
C41 C 0.3922(3) -0.1696(4) 0.5205(2) 0.0274(17) Uani 1 4 d .
C42 C 0.3396(4) -0.2154(4) 0.5287(2) 0.0338(19) Uani 1 4 d .
C43 C 0.3174(4) -0.2082(4) 0.5704(2) 0.037(2) Uani 1 4 d .
C44 C 0.3478(3) -0.1578(4) 0.6030(2) 0.0274(17) Uani 1 4 d .
C45 C 0.5279(3) -0.0953(4) 0.65625(18) 0.0224(16) Uani 1 4 d .
C46 C 0.5899(4) -0.0576(4) 0.6660(3) 0.038(2) Uani 1 4 d .
C47 C 0.6498(4) -0.0967(5) 0.6867(3) 0.048(2) Uani 1 4 d .
C48 C 0.6471(4) -0.1722(4) 0.6963(2) 0.035(2) Uani 1 4 d .
C49 C 0.5876(4) -0.2101(5) 0.6844(3) 0.043(2) Uani 1 4 d .
C50 C 0.5272(4) -0.1721(4) 0.6649(2) 0.036(2) Uani 1 4 d .
C51 C 0.4108(3) -0.0516(4) 0.6876(2) 0.0261(17) Uani 1 4 d .
C52 C 0.3417(3) -0.0476(4) 0.6846(2) 0.0281(18) Uani 1 4 d .
C53 C 0.3166(4) -0.0438(4) 0.7244(3) 0.039(2) Uani 1 4 d .
C54 C 0.3599(5) -0.0442(4) 0.7669(3) 0.048(3) Uani 1 4 d .
C55 C 0.4287(4) -0.0477(5) 0.7696(2) 0.048(3) Uani 1 4 d .
C56 C 0.4542(4) -0.0507(4) 0.7297(2) 0.037(2) Uani 1 4 d .
C57 C -0.0485(3) 0.4057(3) 0.25092(18) 0.0220(16) Uani 1 4 d .
C58 C 0.0195(3) 0.4022(3) 0.24779(19) 0.0228(16) Uani 1 4 d .
C59 C 0.0575(3) 0.4152(3) 0.29220(18) 0.0179(15) Uani 1 4 d .
C60 C 0.1392(3) 0.4409(3) 0.35985(19) 0.0190(15) Uani 1 4 d .
C61 C 0.1283(3) 0.4219(3) 0.31276(18) 0.0197(15) Uani 1 4 d .
C62 C 0.1848(3) 0.4122(4) 0.2922(2) 0.0259(17) Uani 1 4 d .
C63 C 0.2517(3) 0.4186(4) 0.3187(2) 0.0286(18) Uani 1 4 d .
C64 C 0.2620(3) 0.4404(4) 0.3644(2) 0.0266(17) Uani 1 4 d .
C65 C 0.2046(3) 0.4513(3) 0.38534(19) 0.0196(15) Uani 1 4 d .
C66 C 0.2055(3) 0.4706(3) 0.4328(2) 0.0205(15) Uani 1 4 d .
C67 C 0.2559(3) 0.4862(4) 0.47163(19) 0.0247(16) Uani 1 4 d .
C68 C 0.2235(3) 0.4977(3) 0.50727(19) 0.0209(15) Uani 1 4 d .
C69 C -0.1129(4) 0.3944(4) 0.2159(2) 0.0330(19) Uani 1 4 d .
C70 C -0.1442(5) 0.3181(5) 0.2259(3) 0.064(3) Uani 1 4 d .
C71 C -0.1612(4) 0.4602(5) 0.2172(3) 0.063(3) Uani 1 4 d .
C72 C -0.0944(4) 0.3926(6) 0.1680(2) 0.065(3) Uani 1 4 d .
C73 C 0.25275(19) 0.5188(2) 0.55566(12) 0.0260(17) Uani 1 4 d .
C74 C 0.2243(5) 0.4665(5) 0.5885(2) 0.035(3) Uiso 0.6 4 d .
C75 C 0.2327(5) 0.5998(5) 0.5639(2) 0.060(4) Uiso 0.6 4 d .
C76 C 0.3308(5) 0.5122(6) 0.5648(2) 0.057(4) Uiso 0.6 4 d .
C77 C -0.0221(3) 0.2792(4) 0.4006(2) 0.0248(17) Uani 1 4 d .
C78 C -0.0825(3) 0.3155(4) 0.3820(2) 0.0333(19) Uani 1 4 d .
C79 C -0.1422(4) 0.2784(6) 0.3739(3) 0.051(3) Uani 1 4 d .
C80 C -0.1473(4) 0.2057(7) 0.3851(3) 0.070(3) Uani 1 4 d .
C81 C -0.0887(6) 0.1667(5) 0.4051(3) 0.070(3) Uani 1 4 d .
C82 C -0.0253(4) 0.2056(5) 0.4128(3) 0.049(2) Uani 1 4 d .
C83 C 0.1007(3) 0.2999(3) 0.46677(18) 0.0187(15) Uani 1 4 d .
C84 C 0.0774(3) 0.3397(3) 0.50112(18) 0.0203(15) Uani 1 4 d .
C85 C 0.1033(3) 0.3221(4) 0.5466(2) 0.0283(18) Uani 1 4 d .
C86 C 0.1506(4) 0.2672(4) 0.5588(2) 0.036(2) Uani 1 4 d .
C87 C 0.1751(4) 0.2290(4) 0.5245(2) 0.045(2) Uani 1 4 d .
C88 C 0.1490(4) 0.2444(4) 0.4789(2) 0.036(2) Uani 1 4 d .
C89 C 0.1017(3) 0.2680(3) 0.37071(19) 0.0192(15) Uani 1 4 d .
C90 C 0.0632(3) 0.2343(4) 0.3317(2) 0.0298(18) Uani 1 4 d .
C91 C 0.0955(4) 0.1967(5) 0.3016(2) 0.042(2) Uani 1 4 d .
C92 C 0.1656(3) 0.1900(4) 0.3098(2) 0.0324(19) Uani 1 4 d .
C93 C 0.2038(3) 0.2249(4) 0.3471(2) 0.0269(17) Uani 1 4 d .
C94 C 0.1726(3) 0.2643(3) 0.37740(19) 0.0216(16) Uani 1 4 d .
C95 C -0.0312(3) 0.6213(3) 0.34648(18) 0.0202(15) Uani 1 4 d .
C96 C -0.0901(3) 0.5784(4) 0.34128(18) 0.0214(16) Uani 1 4 d .
C97 C -0.1537(3) 0.6107(4) 0.3232(2) 0.0280(18) Uani 1 4 d .
C98 C -0.1580(3) 0.6856(4) 0.3108(2) 0.0289(18) Uani 1 4 d .
C99 C -0.1007(4) 0.7306(4) 0.3179(2) 0.037(2) Uani 1 4 d .
C100 C -0.0374(3) 0.6979(4) 0.3346(2) 0.0282(18) Uani 1 4 d .
C101 C 0.0919(3) 0.6487(3) 0.41118(19) 0.0217(16) Uani 1 4 d .
C102 C 0.0739(3) 0.6412(4) 0.45425(19) 0.0244(16) Uani 1 4 d .
C103 C 0.0966(3) 0.6920(4) 0.4889(2) 0.0279(18) Uani 1 4 d .
C104 C 0.1387(4) 0.7497(4) 0.4820(2) 0.035(2) Uani 1 4 d .
C105 C 0.1577(4) 0.7576(4) 0.4401(2) 0.040(2) Uani 1 4 d .
C106 C 0.1327(4) 0.7073(4) 0.4042(2) 0.0313(19) Uani 1 4 d .
C107 C 0.0943(3) 0.6003(3) 0.31819(19) 0.0212(16) Uani 1 4 d .
C108 C 0.0545(4) 0.5999(4) 0.2744(2) 0.0303(19) Uani 1 4 d .
C109 C 0.0832(4) 0.6111(4) 0.2371(2) 0.040(2) Uani 1 4 d .
C110 C 0.1517(4) 0.6225(4) 0.2429(3) 0.048(3) Uani 1 4 d .
C111 C 0.1913(4) 0.6206(4) 0.2872(3) 0.042(2) Uani 1 4 d .
C112 C 0.1640(3) 0.6087(4) 0.3241(2) 0.0275(17) Uani 1 4 d .
C113 C 0.2059(4) 0.4908(6) 0.5867(2) 0.018(3) Uiso 0.4 4 d .
C114 C 0.2587(6) 0.6040(5) 0.5594(2) 0.034(4) Uiso 0.4 4 d .
C115 C 0.3244(5) 0.4838(6) 0.5708(2) 0.016(3) Uiso 0.4 4 d .
C116 C 0.52284 0.16546 0.91312 0.0533 Uiso 0.5 4 d .
C117 C 0.51926 0.10548 0.95242 0.0565 Uiso 0.5 4 d .
C118 C 0.46188 0.05721 0.93064 0.0671 Uiso 0.5 4 d .
C119 C 0.45838 0.05985 0.88073 0.1037 Uiso 0.5 4 d .
C120 C 0.00719 0.35188 0.08522 0.0321 Uiso 0.5 4 d .
C121 C 0.027 0.38808 0.04187 0.0675 Uiso 0.5 4 d .
C122 C 0.05404 0.46628 0.06078 0.0625 Uiso 0.5 4 d .
C123 C 0.06777 0.45819 0.11359 0.0660 Uiso 0.5 4 d .
H1 H 0.38162 0.02168 0.4955 0.0277 Uiso 1 4 calc R
H2 H 0.60771 0.11295 0.68292 0.0267 Uiso 1 4 calc R
H3 H 0.20546 0.04929 0.53295 0.0342 Uiso 1 4 calc R
H4 H 0.21069 0.10585 0.62406 0.0353 Uiso 1 4 calc R
H5 H 0.23509 0.15071 0.69844 0.0374 Uiso 1 4 calc R
H6 H 0.34838 0.16275 0.73816 0.0327 Uiso 1 4 calc R
H7 H 0.49384 0.1712 0.77106 0.0325 Uiso 1 4 calc R
H8 H 0.31375 0.06711 0.4205 0.0569 Uiso 1 4 calc R
H9 H 0.24484 0.05231 0.386 0.0568 Uiso 1 4 calc R
H10 H 0.2485 0.1125 0.4241 0.0569 Uiso 1 4 calc R
H11 H 0.32019 -0.07053 0.44435 0.0610 Uiso 1 4 calc R
H12 H 0.25782 -0.10228 0.46225 0.0609 Uiso 1 4 calc R
H13 H 0.25082 -0.08453 0.41017 0.0610 Uiso 1 4 calc R
H14 H 0.15037 0.00233 0.41244 0.0816 Uiso 1 4 calc R
H15 H 0.15784 -0.02296 0.46338 0.0816 Uiso 1 4 calc R
H16 H 0.15875 0.06133 0.45157 0.0816 Uiso 1 4 calc R
H17 H 0.65044 0.26808 0.7453 0.1165 Uiso 1 4 calc R
H18 H 0.7211 0.2344 0.7686 0.1166 Uiso 1 4 calc R
H19 H 0.68524 0.20893 0.7194 0.1165 Uiso 1 4 calc R
H20 H 0.7271 0.10228 0.79607 0.0999 Uiso 1 4 calc R
H21 H 0.65865 0.05776 0.78857 0.0999 Uiso 1 4 calc R
H22 H 0.6919 0.07623 0.74684 0.0999 Uiso 1 4 calc R
H23 H 0.60347 0.2427 0.80985 0.1246 Uiso 1 4 calc R
H24 H 0.60842 0.16121 0.82792 0.1245 Uiso 1 4 calc R
H25 H 0.67413 0.21023 0.83419 0.1245 Uiso 1 4 calc R
H26 H 0.46 0.13652 0.50115 0.0283 Uiso 1 4 calc R
H27 H 0.41902 0.16185 0.42418 0.0382 Uiso 1 4 calc R
H28 H 0.35335 0.26415 0.40096 0.0384 Uiso 1 4 calc R
H29 H 0.32156 0.3406 0.4562 0.0405 Uiso 1 4 calc R
H30 H 0.36411 0.31966 0.53285 0.0307 Uiso 1 4 calc R
H31 H 0.5979 0.15825 0.60788 0.0422 Uiso 1 4 calc R
H32 H 0.7031 0.22069 0.61131 0.0568 Uiso 1 4 calc R
H33 H 0.70698 0.34681 0.59498 0.0605 Uiso 1 4 calc R
H34 H 0.60699 0.40628 0.56768 0.1000 Uiso 1 4 calc R
H35 H 0.50412 0.35095 0.57111 0.0708 Uiso 1 4 calc R
H36 H 0.31824 0.25087 0.58634 0.0290 Uiso 1 4 calc R
H37 H 0.26641 0.31997 0.63446 0.0419 Uiso 1 4 calc R
H38 H 0.33051 0.37572 0.69788 0.0575 Uiso 1 4 calc R
H39 H 0.44402 0.35623 0.71645 0.0630 Uiso 1 4 calc R
H40 H 0.50079 0.29388 0.66571 0.0438 Uiso 1 4 calc R
H41 H 0.45424 -0.0852 0.54598 0.0306 Uiso 1 4 calc R
H42 H 0.40818 -0.17484 0.49364 0.0329 Uiso 1 4 calc R
H43 H 0.31931 -0.24944 0.50676 0.0394 Uiso 1 4 calc R
H44 H 0.28211 -0.23792 0.57594 0.0441 Uiso 1 4 calc R
H45 H 0.33367 -0.15465 0.63072 0.0342 Uiso 1 4 calc R
H46 H 0.59191 -0.00767 0.65914 0.0460 Uiso 1 4 calc R
H47 H 0.69118 -0.07174 0.69377 0.0558 Uiso 1 4 calc R
H48 H 0.68633 -0.19611 0.71158 0.0431 Uiso 1 4 calc R
H49 H 0.58719 -0.26101 0.68833 0.0544 Uiso 1 4 calc R
H50 H 0.48609 -0.19764 0.65785 0.0434 Uiso 1 4 calc R
H51 H 0.31201 -0.04632 0.65625 0.0357 Uiso 1 4 calc R
H52 H 0.26974 -0.04107 0.72255 0.0508 Uiso 1 4 calc R
H53 H 0.34219 -0.04375 0.79333 0.0634 Uiso 1 4 calc R
H54 H 0.45818 -0.04707 0.79802 0.0591 Uiso 1 4 calc R
H55 H 0.50103 -0.05216 0.73127 0.0463 Uiso 1 4 calc R
H56 H -0.09007 0.42462 0.30627 0.0253 Uiso 1 4 calc R
H57 H 0.12209 0.50016 0.50557 0.0244 Uiso 1 4 calc R
H58 H 0.03649 0.3931 0.22164 0.0276 Uiso 1 4 calc R
H59 H 0.17808 0.40133 0.26115 0.0328 Uiso 1 4 calc R
H60 H 0.28902 0.40861 0.30567 0.0361 Uiso 1 4 calc R
H61 H 0.306 0.44736 0.38133 0.0327 Uiso 1 4 calc R
H62 H 0.30269 0.48778 0.47304 0.0295 Uiso 1 4 calc R
H63 H -0.15346 0.3182 0.2562 0.0728 Uiso 1 4 calc R
H64 H -0.18588 0.30971 0.20408 0.0729 Uiso 1 4 calc R
H65 H -0.11238 0.27943 0.22354 0.0728 Uiso 1 4 calc R
H66 H -0.13955 0.505 0.2105 0.0707 Uiso 1 4 calc R
H67 H -0.20273 0.45319 0.19502 0.0707 Uiso 1 4 calc R
H68 H -0.17129 0.46356 0.24716 0.0708 Uiso 1 4 calc R
H69 H -0.06348 0.35242 0.167 0.0769 Uiso 1 4 calc R
H70 H -0.13505 0.38539 0.14506 0.0769 Uiso 1 4 calc R
H71 H -0.07317 0.43819 0.16243 0.0769 Uiso 1 4 calc R
H72 H -0.08134 0.36574 0.37583 0.0397 Uiso 1 4 calc R
H73 H -0.18159 0.30317 0.35992 0.0621 Uiso 1 4 calc R
H74 H -0.18957 0.18246 0.37941 0.0863 Uiso 1 4 calc R
H75 H -0.09098 0.11729 0.41309 0.0907 Uiso 1 4 calc R
H76 H 0.01509 0.18182 0.42601 0.0607 Uiso 1 4 calc R
H77 H 0.04532 0.3772 0.4935 0.0246 Uiso 1 4 calc R
H78 H 0.08757 0.3477 0.56929 0.0344 Uiso 1 4 calc R
H79 H 0.16734 0.2563 0.58943 0.0416 Uiso 1 4 calc R
H80 H 0.20772 0.19216 0.53229 0.0527 Uiso 1 4 calc R
H81 H 0.16418 0.21847 0.45602 0.0430 Uiso 1 4 calc R
H82 H 0.01588 0.23731 0.32617 0.0357 Uiso 1 4 calc R
H83 H 0.06928 0.17611 0.2752 0.0507 Uiso 1 4 calc R
H84 H 0.1864 0.16181 0.2905 0.0411 Uiso 1 4 calc R
H85 H 0.25109 0.22238 0.3523 0.0328 Uiso 1 4 calc R
H86 H 0.19914 0.28829 0.40237 0.0256 Uiso 1 4 calc R
H87 H -0.08689 0.52884 0.34961 0.0262 Uiso 1 4 calc R
H88 H -0.19305 0.58212 0.31961 0.0343 Uiso 1 4 calc R
H89 H -0.20021 0.70548 0.29751 0.0351 Uiso 1 4 calc R
H90 H -0.1045 0.78087 0.31155 0.0452 Uiso 1 4 calc R
H91 H 0.00198 0.7262 0.33796 0.0347 Uiso 1 4 calc R
H92 H 0.04676 0.60169 0.45934 0.0299 Uiso 1 4 calc R
H93 H 0.08343 0.68743 0.51686 0.0342 Uiso 1 4 calc R
H94 H 0.15463 0.78263 0.50564 0.0409 Uiso 1 4 calc R
H95 H 0.18596 0.79631 0.43551 0.0480 Uiso 1 4 calc R
H96 H 0.14366 0.71351 0.37566 0.0381 Uiso 1 4 calc R
H97 H 0.0078 0.59179 0.27028 0.0383 Uiso 1 4 calc R
H98 H 0.05626 0.61059 0.20776 0.0498 Uiso 1 4 calc R
H99 H 0.17152 0.63177 0.21798 0.0633 Uiso 1 4 calc R
H100 H 0.23823 0.62692 0.29127 0.0529 Uiso 1 4 calc R
H101 H 0.19148 0.60649 0.35321 0.0348 Uiso 1 4 calc R

loop_
_atom_site_aniso_label
_atom_site_aniso_U_11
_atom_site_aniso_U_22
_atom_site_aniso_U_33
_atom_site_aniso_U_12
_atom_site_aniso_U_13
_atom_site_aniso_U_23
Ru1 0.0144(2) 0.0213(3) 0.0131(2) 0.00114(18) 0.00602(18) -0.00050(17)
Ru2 0.0133(2) 0.0195(3) 0.0113(2) 0.00205(18) 0.00549(17) 0.00088(17)
Cl1 0.0354(9) 0.0411(10) 0.0333(9) 0.0042(8) 0.0249(7) 0.0005(7)
Cl2 0.0254(8) 0.0357(9) 0.0252(8) 0.0097(7) 0.0163(6) 0.0080(6)
P1 0.0145(7) 0.0213(8) 0.0166(7) -0.0006(6) 0.0053(6) -0.0013(6)
P2 0.0153(7) 0.0223(8) 0.0155(7) 0.0030(6) 0.0085(6) 0.0014(6)
P3 0.0144(7) 0.0200(8) 0.0151(7) 0.0004(6) 0.0057(6) 0.0003(6)
P4 0.0154(7) 0.0187(8) 0.0140(7) 0.0019(6) 0.0065(6) 0.0023(6)
N1 0.022(3) 0.026(3) 0.020(3) 0.000(2) 0.004(2) -0.001(2)
N2 0.015(2) 0.030(3) 0.016(2) -0.001(2) 0.003(2) -0.001(2)
N3 0.019(3) 0.029(3) 0.018(3) 0.001(2) 0.004(2) -0.003(2)
N4 0.016(2) 0.024(3) 0.018(2) -0.001(2) 0.007(2) -0.002(2)
N5 0.015(2) 0.030(3) 0.018(3) 0.003(2) 0.006(2) -0.004(2)
N6 0.017(2) 0.026(3) 0.015(2) 0.006(2) 0.002(2) -0.000(2)
N7 0.022(3) 0.025(3) 0.014(2) -0.002(2) 0.008(2) -0.0010(19)
N8 0.017(2) 0.022(3) 0.014(2) -0.001(2) 0.0045(19) -0.0012(19)
C1 0.023(3) 0.024(3) 0.032(4) -0.004(3) -0.002(3) -0.003(3)
C2 0.013(3) 0.038(4) 0.034(4) -0.002(3) 0.005(3) -0.003(3)
C3 0.014(3) 0.031(4) 0.026(3) -0.000(2) 0.005(3) 0.001(3)
C4 0.022(3) 0.018(3) 0.024(3) 0.001(2) 0.010(3) 0.002(2)
C5 0.016(3) 0.022(3) 0.029(3) 0.003(2) 0.007(3) 0.003(2)
C6 0.019(3) 0.029(4) 0.040(4) 0.002(3) 0.011(3) 0.005(3)
C7 0.030(4) 0.030(4) 0.034(4) 0.009(3) 0.019(3) 0.007(3)
C8 0.026(3) 0.029(4) 0.026(3) 0.002(3) 0.018(3) -0.002(3)
C9 0.023(3) 0.024(3) 0.023(3) 0.002(3) 0.012(3) -0.002(2)
C10 0.028(3) 0.022(3) 0.018(3) 0.004(3) 0.008(3) -0.001(2)
C11 0.031(4) 0.035(4) 0.015(3) 0.004(3) 0.007(3) 0.001(3)
C12 0.023(3) 0.032(4) 0.021(3) 0.005(3) 0.005(3) -0.004(3)
C13 0.026(4) 0.032(4) 0.032(4) -0.001(3) -0.004(3) -0.009(3)
C14 0.070(6) 0.038(5) 0.034(4) -0.011(4) -0.014(4) 0.003(3)
C15 0.053(5) 0.050(5) 0.049(5) -0.001(4) -0.018(4) -0.015(4)
C16 0.034(5) 0.117(9) 0.053(5) 0.008(5) -0.007(4) -0.032(5)
C17 0.028(4) 0.056(5) 0.024(4) 0.001(3) 0.009(3) -0.013(3)
C18 0.067(7) 0.136(11) 0.089(8) -0.067(8) -0.036(6) 0.043(7)
C19 0.047(6) 0.107(9) 0.095(8) 0.037(6) -0.033(5) -0.048(7)
C20 0.043(6) 0.228(15) 0.041(5) 0.016(7) -0.002(4) -0.068(7)
C21 0.021(3) 0.020(3) 0.020(3) -0.006(2) 0.009(2) -0.000(2)
C22 0.022(3) 0.025(3) 0.023(3) -0.001(3) 0.007(3) -0.002(2)
C23 0.033(4) 0.041(4) 0.022(3) -0.008(3) 0.010(3) -0.009(3)
C24 0.030(4) 0.045(4) 0.021(3) 0.002(3) 0.004(3) 0.003(3)
C25 0.034(4) 0.035(4) 0.032(4) 0.008(3) 0.005(3) 0.008(3)
C26 0.026(3) 0.028(4) 0.024(3) 0.004(3) 0.009(3) 0.003(3)
C27 0.021(3) 0.030(4) 0.019(3) -0.003(3) 0.007(2) -0.005(2)
C28 0.030(4) 0.043(4) 0.033(4) -0.001(3) 0.006(3) -0.003(3)
C29 0.030(4) 0.061(6) 0.051(5) 0.000(4) 0.003(4) -0.005(4)
C30 0.024(4) 0.064(6) 0.063(5) -0.021(4) 0.000(4) -0.003(4)
C31 0.042(6) 0.041(6) 0.166(11) -0.016(4) 0.004(6) 0.036(6)
C32 0.036(5) 0.048(6) 0.092(7) -0.001(4) -0.004(4) 0.023(5)
C33 0.024(3) 0.028(3) 0.023(3) -0.001(3) 0.006(3) -0.002(3)
C34 0.025(3) 0.027(3) 0.020(3) 0.003(3) 0.014(3) 0.005(2)
C35 0.036(4) 0.028(4) 0.041(4) 0.012(3) 0.025(3) 0.007(3)
C36 0.050(5) 0.040(5) 0.054(5) 0.000(4) 0.036(4) -0.014(4)
C37 0.075(6) 0.050(5) 0.033(4) -0.017(5) 0.023(4) -0.023(4)
C38 0.036(4) 0.040(4) 0.034(4) -0.009(3) 0.012(3) -0.015(3)
C39 0.018(3) 0.023(3) 0.021(3) 0.003(2) 0.006(2) 0.002(2)
C40 0.025(3) 0.024(3) 0.027(3) -0.002(3) 0.006(3) 0.003(3)
C41 0.034(4) 0.029(4) 0.019(3) 0.000(3) 0.005(3) -0.003(3)
C42 0.033(4) 0.034(4) 0.032(4) -0.003(3) 0.000(3) -0.006(3)
C43 0.028(4) 0.040(4) 0.042(4) -0.010(3) 0.009(3) 0.002(3)
C44 0.029(3) 0.032(4) 0.025(3) -0.008(3) 0.014(3) -0.003(3)
C45 0.027(3) 0.028(3) 0.013(3) 0.005(3) 0.007(2) -0.001(2)
C46 0.028(4) 0.031(4) 0.056(5) 0.003(3) 0.007(3) -0.014(3)
C47 0.015(3) 0.059(6) 0.065(5) 0.009(3) -0.003(3) -0.013(4)
C48 0.028(4) 0.056(5) 0.024(3) 0.019(3) 0.008(3) 0.007(3)
C49 0.038(4) 0.047(5) 0.051(5) 0.014(4) 0.022(4) 0.028(4)
C50 0.026(4) 0.039(4) 0.043(4) 0.004(3) 0.004(3) 0.016(3)
C51 0.030(4) 0.025(3) 0.027(3) 0.009(3) 0.015(3) 0.006(3)
C52 0.025(3) 0.029(4) 0.036(4) 0.004(3) 0.018(3) 0.005(3)
C53 0.038(4) 0.031(4) 0.059(5) 0.006(3) 0.037(4) 0.011(3)
C54 0.067(6) 0.050(5) 0.042(5) 0.017(4) 0.044(4) 0.010(4)
C55 0.056(5) 0.063(6) 0.028(4) 0.024(4) 0.019(4) 0.007(4)
C56 0.041(4) 0.049(5) 0.026(4) 0.016(4) 0.020(3) 0.004(3)
C57 0.026(3) 0.025(3) 0.014(3) -0.000(3) 0.001(2) -0.003(2)
C58 0.032(4) 0.022(3) 0.016(3) 0.002(3) 0.007(3) -0.000(2)
C59 0.022(3) 0.020(3) 0.013(3) 0.002(2) 0.008(2) -0.002(2)
C60 0.017(3) 0.023(3) 0.020(3) 0.002(2) 0.009(2) 0.003(2)
C61 0.022(3) 0.025(3) 0.016(3) 0.005(2) 0.013(2) -0.001(2)
C62 0.026(3) 0.032(4) 0.024(3) 0.002(3) 0.015(3) -0.000(3)
C63 0.023(3) 0.037(4) 0.030(4) -0.003(3) 0.016(3) 0.000(3)
C64 0.019(3) 0.033(4) 0.029(3) -0.003(3) 0.009(3) -0.000(3)
C65 0.014(3) 0.025(3) 0.021(3) -0.000(2) 0.006(2) 0.002(2)
C66 0.014(3) 0.022(3) 0.026(3) 0.001(2) 0.007(2) -0.001(2)
C67 0.017(3) 0.031(4) 0.026(3) -0.003(3) 0.003(3) -0.005(3)
C68 0.017(3) 0.024(3) 0.021(3) -0.006(2) 0.003(2) -0.003(2)
C69 0.031(4) 0.050(5) 0.016(3) 0.003(3) 0.001(3) -0.003(3)
C70 0.051(6) 0.073(7) 0.058(5) -0.025(5) -0.014(4) 0.009(5)
C71 0.038(5) 0.087(7) 0.052(5) 0.023(5) -0.016(4) -0.028(5)
C72 0.045(5) 0.124(9) 0.023(4) 0.010(5) 0.001(4) -0.016(5)
C73 0.024(3) 0.036(4) 0.018(3) -0.008(3) 0.004(3) -0.006(3)
C77 0.024(3) 0.031(4) 0.023(3) -0.008(3) 0.012(3) -0.006(3)
C78 0.021(3) 0.058(5) 0.020(3) -0.004(3) 0.003(3) -0.003(3)
C79 0.036(5) 0.082(7) 0.037(4) -0.012(5) 0.010(4) -0.003(4)
C80 0.030(5) 0.130(10) 0.056(6) -0.028(6) 0.020(4) -0.043(6)
C81 0.089(8) 0.044(6) 0.094(7) -0.040(5) 0.057(6) -0.017(5)
C82 0.038(5) 0.041(5) 0.072(6) -0.010(4) 0.023(4) -0.006(4)
C83 0.026(3) 0.018(3) 0.014(3) 0.001(2) 0.007(2) 0.002(2)
C84 0.020(3) 0.021(3) 0.020(3) 0.004(2) 0.006(2) 0.003(2)
C85 0.033(4) 0.036(4) 0.017(3) -0.002(3) 0.008(3) -0.007(3)
C86 0.043(4) 0.039(4) 0.022(3) 0.015(3) -0.001(3) 0.007(3)
C87 0.054(5) 0.054(5) 0.025(4) 0.033(4) 0.003(3) 0.009(3)
C88 0.051(5) 0.036(4) 0.021(3) 0.021(3) 0.009(3) 0.002(3)
C89 0.017(3) 0.021(3) 0.019(3) -0.001(2) 0.002(2) -0.001(2)
C90 0.021(3) 0.042(4) 0.027(3) -0.005(3) 0.005(3) -0.010(3)
C91 0.036(4) 0.061(5) 0.029(4) -0.012(4) 0.008(3) -0.027(3)
C92 0.032(4) 0.043(4) 0.028(4) 0.000(3) 0.020(3) -0.014(3)
C93 0.016(3) 0.034(4) 0.032(4) 0.005(3) 0.008(3) 0.000(3)
C94 0.024(3) 0.025(3) 0.015(3) -0.001(3) 0.002(2) -0.002(2)
C95 0.024(3) 0.028(3) 0.011(3) 0.005(3) 0.009(2) -0.003(2)
C96 0.022(3) 0.026(3) 0.017(3) 0.004(3) 0.007(2) -0.001(2)
C97 0.019(3) 0.040(4) 0.026(3) 0.004(3) 0.008(3) 0.001(3)
C98 0.027(4) 0.042(4) 0.019(3) 0.014(3) 0.008(3) 0.007(3)
C99 0.033(4) 0.033(4) 0.047(4) 0.013(3) 0.013(3) 0.012(3)
C100 0.024(3) 0.031(4) 0.032(4) 0.004(3) 0.011(3) 0.005(3)
C101 0.020(3) 0.028(3) 0.017(3) 0.000(3) 0.003(2) 0.001(2)
C102 0.025(3) 0.028(3) 0.022(3) -0.003(3) 0.008(3) 0.002(3)
C103 0.034(4) 0.034(4) 0.017(3) 0.000(3) 0.009(3) -0.002(3)
C104 0.039(4) 0.030(4) 0.034(4) -0.001(3) -0.002(3) -0.009(3)
C105 0.047(5) 0.035(4) 0.039(4) -0.016(3) 0.007(3) -0.006(3)
C106 0.036(4) 0.034(4) 0.025(3) -0.013(3) 0.009(3) -0.000(3)
C107 0.025(3) 0.022(3) 0.020(3) 0.005(2) 0.013(3) 0.005(2)
C108 0.039(4) 0.035(4) 0.021(3) 0.014(3) 0.017(3) 0.006(3)
C109 0.056(5) 0.047(5) 0.022(4) 0.020(4) 0.021(3) 0.013(3)
C110 0.057(5) 0.052(5) 0.049(5) 0.021(4) 0.045(4) 0.019(4)
C111 0.032(4) 0.045(5) 0.056(5) 0.005(3) 0.027(4) 0.009(4)
C112 0.022(3) 0.028(4) 0.038(4) 0.004(3) 0.018(3) 0.010(3)

loop_
_atom_type_symbol
_atom_type_description
_atom_type_scat_dispersion_real
_atom_type_scat_dispersion_imag
_atom_type_scat_source
C C 0.0033 0.0016
;
International Tables for Crystallography
(Vol. C, Tables 4.2.6.8 and 6.1.1.4)
;
H H 0.0000 0.0000
;
International Tables for Crystallography
(Vol. C, Table 6.1.1.4)
;
Cl Cl 0.1484 0.1585
;
International Tables for Crystallography
(Vol. C, Tables 4.2.6.8 and 6.1.1.4)
;
N N 0.0061 0.0033
;
International Tables for Crystallography
(Vol. C, Tables 4.2.6.8 and 6.1.1.4)
;
P P 0.1023 0.0942
;
International Tables for Crystallography
(Vol. C, Tables 4.2.6.8 and 6.1.1.4)
;
Ru Ru -1.2594 0.8363
;
International Tables for Crystallography
(Vol. C, Tables 4.2.6.8 and 6.1.1.4)
;
O O 0.0106 0.0060
;
International Tables for Crystallography
(Vol. C, Tables 4.2.6.8 and 6.1.1.4)
;

loop_
_geom_angle_atom_site_label_1
_geom_angle_atom_site_label_2
_geom_angle_atom_site_label_3
_geom_angle
_geom_angle_publ_flag
Cl1 Ru1 P1 93.33(6) yes
Cl1 Ru1 P2 89.03(6) yes
Cl1 Ru1 N2 97.17(15) yes
Cl1 Ru1 N4 108.18(14) yes
Cl1 Ru1 C4 174.05(17) yes
P1 Ru1 P2 177.27(6) yes
P1 Ru1 N2 91.64(14) yes
P1 Ru1 N4 87.18(14) yes
P1 Ru1 C4 89.92(17) yes
P2 Ru1 N2 89.43(14) yes
P2 Ru1 N4 90.78(14) yes
P2 Ru1 C4 87.85(17) yes
N2 Ru1 N4 154.6(2) yes
N2 Ru1 C4 77.7(2) yes
N4 Ru1 C4 76.9(2) yes
Cl2 Ru2 P3 89.50(5) yes
Cl2 Ru2 P4 90.57(6) yes
Cl2 Ru2 N6 110.08(14) yes
Cl2 Ru2 N8 95.49(14) yes
Cl2 Ru2 C60 172.86(15) yes
P3 Ru2 P4 176.51(5) yes
P3 Ru2 N6 88.65(14) yes
P3 Ru2 N8 91.65(13) yes
P3 Ru2 C60 91.07(17) yes
P4 Ru2 N6 88.05(14) yes
P4 Ru2 N8 91.82(13) yes
P4 Ru2 C60 89.30(17) yes
N6 Ru2 N8 154.4(2) yes
N6 Ru2 C60 77.0(2) yes
N8 Ru2 C60 77.4(2) yes
Ru1 P1 C21 116.91(19) yes
Ru1 P1 C27 119.5(2) yes
Ru1 P1 C33 111.9(2) yes
C21 P1 C27 100.2(3) yes
C21 P1 C33 104.9(3) yes
C27 P1 C33 101.3(3) yes
Ru1 P2 C39 116.49(19) yes
Ru1 P2 C45 119.3(2) yes
Ru1 P2 C51 113.4(2) yes
C39 P2 C45 101.2(3) yes
C39 P2 C51 105.0(3) yes
C45 P2 C51 99.1(3) yes
Ru2 P3 C77 117.6(2) yes
Ru2 P3 C83 116.67(19) yes
Ru2 P3 C89 113.7(2) yes
C77 P3 C83 101.4(3) yes
C77 P3 C89 100.0(3) yes
C83 P3 C89 105.3(3) yes
Ru2 P4 C95 118.2(2) yes
Ru2 P4 C101 117.26(19) yes
Ru2 P4 C107 114.0(2) yes
C95 P4 C101 100.6(3) yes
C95 P4 C107 100.2(3) yes
C101 P4 C107 104.1(3) yes
C116 O1 C119 108.827(16) yes
C120 O2 C123 107.876(12) yes
N2 N1 C1 111.8(5) yes
Ru1 N2 N1 139.2(4) yes
Ru1 N2 C3 115.8(4) yes
N1 N2 C3 105.0(4) yes
N4 N3 C12 111.5(5) yes
Ru1 N4 N3 137.3(4) yes
Ru1 N4 C10 116.5(4) yes
N3 N4 C10 106.2(4) yes
N6 N5 C57 111.4(5) yes
Ru2 N6 N5 138.1(4) yes
Ru2 N6 C59 115.3(3) yes
N5 N6 C59 106.5(4) yes
N8 N7 C68 112.5(5) yes
Ru2 N8 N7 139.6(4) yes
Ru2 N8 C66 115.2(4) yes
N7 N8 C66 105.2(4) yes
N1 C1 C2 106.2(5) yes
N1 C1 C13 123.0(6) yes
C2 C1 C13 130.7(6) yes
C1 C2 C3 106.9(6) yes
N2 C3 C2 109.9(5) yes
N2 C3 C5 115.0(5) yes
C2 C3 C5 135.1(6) yes
Ru1 C4 C5 120.3(4) yes
Ru1 C4 C9 120.5(4) yes
C5 C4 C9 119.2(6) yes
C3 C5 C4 111.2(5) yes
C3 C5 C6 128.2(5) yes
C4 C5 C6 120.7(5) yes
C5 C6 C7 119.6(5) yes
C6 C7 C8 120.7(6) yes
C7 C8 C9 119.7(6) yes
C4 C9 C8 120.1(5) yes
C4 C9 C10 110.8(5) yes
C8 C9 C10 129.0(5) yes
N4 C10 C9 115.2(5) yes
N4 C10 C11 109.4(5) yes
C9 C10 C11 135.4(6) yes
C10 C11 C12 106.2(6) yes
N3 C12 C11 106.6(5) yes
N3 C12 C17 120.5(6) yes
C11 C12 C17 132.9(6) yes
C1 C13 C14 110.5(6) yes
C1 C13 C15 108.0(5) yes
C1 C13 C16 108.6(6) yes
C14 C13 C15 114.5(6) yes
C14 C13 C16 104.0(6) yes
C15 C13 C16 111.1(7) yes
C12 C17 C18 110.8(6) yes
C12 C17 C19 108.1(6) yes
C12 C17 C20 109.6(6) yes
C18 C17 C19 110.6(8) yes
C18 C17 C20 104.6(8) yes
C19 C17 C20 113.1(7) yes
P1 C21 C22 115.5(4) yes
P1 C21 C26 124.9(5) yes
C22 C21 C26 119.4(5) yes
C21 C22 C23 118.9(6) yes
C22 C23 C24 122.1(6) yes
C23 C24 C25 118.6(6) yes
C24 C25 C26 120.8(6) yes
C21 C26 C25 120.2(6) yes
P1 C27 C28 119.5(5) yes
P1 C27 C32 122.2(5) yes
C28 C27 C32 118.2(6) yes
C27 C28 C29 117.0(7) yes
C28 C29 C30 122.7(7) yes
C29 C30 C31 117.4(8) yes
C30 C31 C32 121.4(9) yes
C27 C32 C31 122.9(8) yes
P1 C33 C34 121.1(4) yes
P1 C33 C38 119.1(5) yes
C34 C33 C38 118.9(6) yes
C33 C34 C35 120.8(5) yes
C34 C35 C36 120.6(7) yes
C35 C36 C37 120.0(8) yes
C36 C37 C38 121.4(7) yes
C33 C38 C37 118.2(7) yes
P2 C39 C40 114.8(4) yes
P2 C39 C44 126.1(5) yes
C40 C39 C44 119.1(5) yes
C39 C40 C41 120.1(6) yes
C40 C41 C42 120.6(6) yes
C41 C42 C43 119.0(6) yes
C42 C43 C44 120.7(7) yes
C39 C44 C43 120.6(6) yes
P2 C45 C46 120.1(5) yes
P2 C45 C50 120.7(5) yes
C46 C45 C50 119.1(6) yes
C45 C46 C47 118.9(7) yes
C46 C47 C48 120.7(7) yes
C47 C48 C49 120.5(6) yes
C48 C49 C50 119.7(7) yes
C45 C50 C49 120.9(6) yes
P2 C51 C52 121.2(5) yes
P2 C51 C56 118.4(5) yes
C52 C51 C56 119.9(7) yes
C51 C52 C53 119.2(6) yes
C52 C53 C54 121.2(7) yes
C53 C54 C55 119.3(8) yes
C54 C55 C56 119.8(7) yes
C51 C56 C55 120.6(7) yes
N5 C57 C58 107.3(5) yes
N5 C57 C69 121.2(6) yes
C58 C57 C69 131.5(5) yes
C57 C58 C59 106.1(5) yes
N6 C59 C58 108.8(5) yes
N6 C59 C61 115.5(5) yes
C58 C59 C61 135.6(6) yes
Ru2 C60 C61 119.7(4) yes
Ru2 C60 C65 119.6(4) yes
C61 C60 C65 120.7(6) yes
C59 C61 C60 112.4(5) yes
C59 C61 C62 128.2(5) yes
C60 C61 C62 119.4(5) yes
C61 C62 C63 119.9(6) yes
C62 C63 C64 120.3(6) yes
C63 C64 C65 119.8(5) yes
C60 C65 C64 119.7(5) yes
C60 C65 C66 112.8(5) yes
C64 C65 C66 127.5(5) yes
N8 C66 C65 115.0(5) yes
N8 C66 C67 109.3(5) yes
C65 C66 C67 135.7(6) yes
C66 C67 C68 107.3(5) yes
N7 C68 C67 105.7(5) yes
N7 C68 C73 124.6(5) yes
C67 C68 C73 129.5(4) yes
C57 C69 C70 107.8(5) yes
C57 C69 C71 109.4(6) yes
C57 C69 C72 108.2(6) yes
C70 C69 C71 113.4(7) yes
C70 C69 C72 109.8(7) yes
C71 C69 C72 108.2(6) yes
C68 C73 C74 109.5(4) yes
C68 C73 C75 109.5(4) yes
C68 C73 C76 109.5(4) yes
C68 C73 C113 109.5(4) yes
C68 C73 C114 109.5(4) yes
C68 C73 C115 109.5(4) yes
C74 C73 C75 109.5(5) yes
C74 C73 C76 109.5(5) yes
C74 C73 C113 21.2(5) yes
C74 C73 C114 126.5(5) yes
C74 C73 C115 90.3(5) yes
C75 C73 C76 109.5(6) yes
C75 C73 C113 90.3(6) yes
C75 C73 C114 21.2(6) yes
C75 C73 C115 126.5(6) yes
C76 C73 C113 126.5(5) yes
C76 C73 C114 90.2(6) yes
C76 C73 C115 21.2(5) yes
C113 C73 C114 109.5(6) yes
C113 C73 C115 109.5(5) yes
C114 C73 C115 109.5(6) yes
C73 C74 C113 77.6(12) yes
C73 C75 C114 79.0(13) yes
C73 C76 C115 80.7(13) yes
P3 C77 C78 121.2(5) yes
P3 C77 C82 120.4(5) yes
C78 C77 C82 118.4(6) yes
C77 C78 C79 120.3(8) yes
C78 C79 C80 123.0(8) yes
C79 C80 C81 119.5(9) yes
C80 C81 C82 117.5(9) yes
C77 C82 C81 121.3(7) yes
P3 C83 C84 114.8(4) yes
P3 C83 C88 125.3(5) yes
C84 C83 C88 119.8(5) yes
C83 C84 C85 118.8(5) yes
C84 C85 C86 121.8(6) yes
C85 C86 C87 119.3(6) yes
C86 C87 C88 120.1(7) yes
C83 C88 C87 120.2(7) yes
P3 C89 C90 120.6(5) yes
P3 C89 C94 120.9(4) yes
C90 C89 C94 118.0(6) yes
C89 C90 C91 120.2(6) yes
C90 C91 C92 121.3(6) yes
C91 C92 C93 118.8(7) yes
C92 C93 C94 120.9(6) yes
C89 C94 C93 120.7(5) yes
P4 C95 C96 120.8(5) yes
P4 C95 C100 120.3(5) yes
C96 C95 C100 118.9(5) yes
C95 C96 C97 119.4(6) yes
C96 C97 C98 120.2(6) yes
C97 C98 C99 121.6(6) yes
C98 C99 C100 117.9(6) yes
C95 C100 C99 121.8(6) yes
P4 C101 C102 115.8(5) yes
P4 C101 C106 125.3(5) yes
C102 C101 C106 118.8(5) yes
C101 C102 C103 120.7(6) yes
C102 C103 C104 120.2(6) yes
C103 C104 C105 120.1(6) yes
C104 C105 C106 119.8(7) yes
C101 C106 C105 120.4(6) yes
P4 C107 C108 119.0(5) yes
P4 C107 C112 121.2(4) yes
C108 C107 C112 119.5(6) yes
C107 C108 C109 120.7(7) yes
C108 C109 C110 119.9(6) yes
C109 C110 C111 118.6(8) yes
C110 C111 C112 122.2(7) yes
C107 C112 C111 119.0(6) yes
C73 C113 C74 81.2(13) yes
C73 C114 C75 79.8(13) yes
C73 C115 C76 78.1(13) yes
O1 C116 C117 104.34(2) yes
C116 C117 C118 102.940(16) yes
C117 C118 C119 107.133(10) yes
O1 C119 C118 108.902(6) yes
O2 C120 C121 104.52(2) yes
C120 C121 C122 101.821(16) yes
C121 C122 C123 104.793(9) yes
O2 C123 C122 108.307(4) yes
N2 N1 H1 124.100 no
C1 N1 H1 124.073 no
N4 N3 H2 124.151 no
C12 N3 H2 124.340 no
N6 N5 H56 124.538 no
C57 N5 H56 124.103 no
N8 N7 H57 123.818 no
C68 N7 H57 123.665 no
C1 C2 H3 126.490 no
C3 C2 H3 126.580 no
C5 C6 H4 120.369 no
C7 C6 H4 119.970 no
C6 C7 H5 119.696 no
C8 C7 H5 119.627 no
C7 C8 H6 119.936 no
C9 C8 H6 120.349 no
C10 C11 H7 126.760 no
C12 C11 H7 126.991 no
C13 C14 H8 107.879 no
C13 C14 H9 110.801 no
C13 C14 H10 109.788 no
H8 C14 H9 109.466 no
H8 C14 H10 109.456 no
H9 C14 H10 109.424 no
C13 C15 H11 109.436 no
C13 C15 H12 108.997 no
C13 C15 H13 110.065 no
H11 C15 H12 109.441 no
H11 C15 H13 109.436 no
H12 C15 H13 109.450 no
C13 C16 H14 110.041 no
C13 C16 H15 108.368 no
C13 C16 H16 110.083 no
H14 C16 H15 109.451 no
H14 C16 H16 109.441 no
H15 C16 H16 109.436 no
C17 C18 H17 108.400 no
C17 C18 H18 109.656 no
C17 C18 H19 110.437 no
H17 C18 H18 109.445 no
H17 C18 H19 109.434 no
H18 C18 H19 109.448 no
C17 C19 H20 110.083 no
C17 C19 H21 107.609 no
C17 C19 H22 110.787 no
H20 C19 H21 109.462 no
H20 C19 H22 109.455 no
H21 C19 H22 109.414 no
C17 C20 H23 112.447 no
C17 C20 H24 104.974 no
C17 C20 H25 110.981 no
H23 C20 H24 109.423 no
H23 C20 H25 109.449 no
H24 C20 H25 109.450 no
C21 C22 H26 120.643 no
C23 C22 H26 120.464 no
C22 C23 H27 119.082 no
C24 C23 H27 118.771 no
C23 C24 H28 120.621 no
C25 C24 H28 120.785 no
C24 C25 H29 119.849 no
C26 C25 H29 119.367 no
C21 C26 H30 119.572 no
C25 C26 H30 120.259 no
C27 C28 H31 120.872 no
C29 C28 H31 122.115 no
C28 C29 H32 118.546 no
C30 C29 H32 118.743 no
C29 C30 H33 121.124 no
C31 C30 H33 121.466 no
C30 C31 H34 118.898 no
C32 C31 H34 119.648 no
C27 C32 H35 117.565 no
C31 C32 H35 119.466 no
C33 C34 H36 119.261 no
C35 C34 H36 119.945 no
C34 C35 H37 119.439 no
C36 C35 H37 119.998 no
C35 C36 H38 120.154 no
C37 C36 H38 119.892 no
C36 C37 H39 119.279 no
C38 C37 H39 119.305 no
C33 C38 H40 120.758 no
C37 C38 H40 121.020 no
C39 C40 H41 120.009 no
C41 C40 H41 119.927 no
C40 C41 H42 119.677 no
C42 C41 H42 119.716 no
C41 C42 H43 120.247 no
C43 C42 H43 120.791 no
C42 C43 H44 119.621 no
C44 C43 H44 119.707 no
C39 C44 H45 119.572 no
C43 C44 H45 119.874 no
C45 C46 H46 120.500 no
C47 C46 H46 120.565 no
C46 C47 H47 119.471 no
C48 C47 H47 119.800 no
C47 C48 H48 119.446 no
C49 C48 H48 120.054 no
C48 C49 H49 119.885 no
C50 C49 H49 120.394 no
C45 C50 H50 119.353 no
C49 C50 H50 119.748 no
C51 C52 H51 120.452 no
C53 C52 H51 120.331 no
C52 C53 H52 119.398 no
C54 C53 H52 119.416 no
C53 C54 H53 120.092 no
C55 C54 H53 120.596 no
C54 C55 H54 119.795 no
C56 C55 H54 120.365 no
C51 C56 H55 119.093 no
C55 C56 H55 120.295 no
C57 C58 H58 126.953 no
C59 C58 H58 126.995 no
C61 C62 H59 119.949 no
C63 C62 H59 120.128 no
C62 C63 H60 119.931 no
C64 C63 H60 119.814 no
C63 C64 H61 120.153 no
C65 C64 H61 120.070 no
C66 C67 H62 126.316 no
C68 C67 H62 126.426 no
C69 C70 H63 109.878 no
C69 C70 H64 109.481 no
C69 C70 H65 109.142 no
H63 C70 H64 109.436 no
H63 C70 H65 109.438 no
H64 C70 H65 109.451 no
C69 C71 H66 109.526 no
C69 C71 H67 109.865 no
C69 C71 H68 109.108 no
H66 C71 H67 109.442 no
H66 C71 H68 109.443 no
H67 C71 H68 109.443 no
C69 C72 H69 109.015 no
C69 C72 H70 109.499 no
C69 C72 H71 109.962 no
H69 C72 H70 109.462 no
H69 C72 H71 109.453 no
H70 C72 H71 109.435 no
C77 C78 H72 119.151 no
C79 C78 H72 120.561 no
C78 C79 H73 118.753 no
C80 C79 H73 118.289 no
C79 C80 H74 120.242 no
C81 C80 H74 120.267 no
C80 C81 H75 120.983 no
C82 C81 H75 121.495 no
C77 C82 H76 118.242 no
C81 C82 H76 120.490 no
C83 C84 H77 120.668 no
C85 C84 H77 120.542 no
C84 C85 H78 119.003 no
C86 C85 H78 119.211 no
C85 C86 H79 120.381 no
C87 C86 H79 120.292 no
C86 C87 H80 120.308 no
C88 C87 H80 119.579 no
C83 C88 H81 119.373 no
C87 C88 H81 120.462 no
C89 C90 H82 119.335 no
C91 C90 H82 120.498 no
C90 C91 H83 119.195 no
C92 C91 H83 119.467 no
C91 C92 H84 120.434 no
C93 C92 H84 120.804 no
C92 C93 H85 119.484 no
C94 C93 H85 119.576 no
C89 C94 H86 119.302 no
C93 C94 H86 120.040 no
C95 C96 H87 119.811 no
C97 C96 H87 120.740 no
C96 C97 H88 119.589 no
C98 C97 H88 120.171 no
C97 C98 H89 119.149 no
C99 C98 H89 119.290 no
C98 C99 H90 120.899 no
C100 C99 H90 121.199 no
C95 C100 H91 118.573 no
C99 C100 H91 119.624 no
C101 C102 H92 119.414 no
C103 C102 H92 119.926 no
C102 C103 H93 120.067 no
C104 C103 H93 119.754 no
C103 C104 H94 119.616 no
C105 C104 H94 120.282 no
C104 C105 H95 120.000 no
C106 C105 H95 120.170 no
C101 C106 H96 119.418 no
C105 C106 H96 120.229 no
C107 C108 H97 119.577 no
C109 C108 H97 119.750 no
C108 C109 H98 120.294 no
C110 C109 H98 119.795 no
C109 C110 H99 120.649 no
C111 C110 H99 120.706 no
C110 C111 H100 118.963 no
C112 C111 H100 118.874 no
C107 C112 H101 120.224 no
C111 C112 H101 120.757 no

loop_
_geom_bond_atom_site_label_1
_geom_bond_atom_site_label_2
_geom_bond_distance
_geom_bond_publ_flag
Ru1 Cl1 2.604(2) yes
Ru1 P1 2.3895(17) yes
Ru1 P2 2.3829(18) yes
Ru1 N2 2.104(4) yes
Ru1 N4 2.106(4) yes
Ru1 C4 1.964(6) yes
Ru2 Cl2 2.5946(18) yes
Ru2 P3 2.3770(17) yes
Ru2 P4 2.3723(17) yes
Ru2 N6 2.126(4) yes
Ru2 N8 2.116(4) yes
Ru2 C60 1.993(6) yes
P1 C21 1.831(6) yes
P1 C27 1.829(6) yes
P1 C33 1.859(7) yes
P2 C39 1.844(6) yes
P2 C45 1.836(6) yes
P2 C51 1.865(7) yes
P3 C77 1.830(7) yes
P3 C83 1.849(5) yes
P3 C89 1.842(6) yes
P4 C95 1.847(6) yes
P4 C101 1.854(6) yes
P4 C107 1.856(7) yes
O1 C116 1.5081(3) yes
O1 C119 1.4395(3) yes
O2 C120 1.4732(3) yes
O2 C123 1.4210(4) yes
N1 N2 1.373(6) yes
N1 C1 1.368(8) yes
N2 C3 1.342(8) yes
N3 N4 1.349(6) yes
N3 C12 1.363(8) yes
N4 C10 1.352(8) yes
N5 N6 1.349(6) yes
N5 C57 1.356(7) yes
N6 C59 1.372(8) yes
N7 N8 1.359(6) yes
N7 C68 1.355(7) yes
N8 C66 1.356(8) yes
C1 C2 1.358(10) yes
C1 C13 1.488(8) yes
C2 C3 1.416(8) yes
C3 C5 1.479(9) yes
C4 C5 1.406(8) yes
C4 C9 1.435(8) yes
C5 C6 1.430(10) yes
C6 C7 1.397(9) yes
C7 C8 1.422(9) yes
C8 C9 1.413(10) yes
C9 C10 1.446(8) yes
C10 C11 1.406(8) yes
C11 C12 1.377(9) yes
C12 C17 1.505(8) yes
C13 C14 1.489(11) yes
C13 C15 1.519(11) yes
C13 C16 1.521(11) yes
C17 C18 1.481(14) yes
C17 C19 1.544(13) yes
C17 C20 1.533(12) yes
C21 C22 1.398(9) yes
C21 C26 1.411(8) yes
C22 C23 1.400(8) yes
C23 C24 1.374(10) yes
C24 C25 1.402(10) yes
C25 C26 1.380(8) yes
C27 C28 1.413(9) yes
C27 C32 1.379(11) yes
C28 C29 1.438(11) yes
C29 C30 1.411(13) yes
C30 C31 1.338(12) yes
C31 C32 1.393(13) yes
C33 C34 1.378(9) yes
C33 C38 1.394(8) yes
C34 C35 1.387(10) yes
C35 C36 1.361(10) yes
C36 C37 1.337(12) yes
C37 C38 1.428(12) yes
C39 C40 1.424(9) yes
C39 C44 1.397(9) yes
C40 C41 1.386(8) yes
C41 C42 1.403(10) yes
C42 C43 1.412(10) yes
C43 C44 1.383(9) yes
C45 C46 1.394(9) yes
C45 C50 1.414(10) yes
C46 C47 1.421(10) yes
C47 C48 1.400(12) yes
C48 C49 1.359(10) yes
C49 C50 1.411(10) yes
C51 C52 1.373(9) yes
C51 C56 1.377(8) yes
C52 C53 1.387(11) yes
C53 C54 1.384(10) yes
C54 C55 1.366(13) yes
C55 C56 1.392(11) yes
C57 C58 1.387(9) yes
C57 C69 1.499(8) yes
C58 C59 1.408(7) yes
C59 C61 1.433(8) yes
C60 C61 1.422(8) yes
C60 C65 1.387(8) yes
C61 C62 1.407(9) yes
C62 C63 1.417(8) yes
C63 C64 1.395(9) yes
C64 C65 1.432(9) yes
C65 C66 1.459(8) yes
C66 C67 1.401(8) yes
C67 C68 1.374(9) yes
C68 C73 1.494(6) yes
C69 C70 1.573(12) yes
C69 C71 1.540(12) yes
C69 C72 1.550(10) yes
C73 C74 1.554(9) yes
C73 C75 1.553(10) yes
C73 C76 1.537(10) yes
C73 C113 1.536(10) yes
C73 C114 1.548(10) yes
C73 C115 1.550(10) yes
C74 C113 0.569(13) yes
C75 C114 0.571(16) yes
C76 C115 0.569(14) yes
C77 C78 1.389(9) yes
C77 C82 1.386(10) yes
C78 C79 1.349(11) yes
C79 C80 1.367(16) yes
C80 C81 1.396(14) yes
C81 C82 1.429(13) yes
C83 C84 1.410(8) yes
C83 C88 1.391(9) yes
C84 C85 1.388(8) yes
C85 C86 1.369(10) yes
C86 C87 1.405(11) yes
C87 C88 1.386(9) yes
C89 C90 1.399(8) yes
C89 C94 1.396(8) yes
C90 C91 1.391(10) yes
C91 C92 1.383(10) yes
C92 C93 1.370(8) yes
C93 C94 1.398(9) yes
C95 C96 1.396(9) yes
C95 C100 1.430(9) yes
C96 C97 1.406(8) yes
C97 C98 1.404(10) yes
C98 C99 1.388(10) yes
C99 C100 1.396(9) yes
C101 C102 1.413(9) yes
C101 C106 1.382(9) yes
C102 C103 1.391(8) yes
C103 C104 1.385(10) yes
C104 C105 1.389(11) yes
C105 C106 1.419(9) yes
C107 C108 1.387(8) yes
C107 C112 1.380(9) yes
C108 C109 1.372(10) yes
C109 C110 1.363(12) yes
C110 C111 1.396(10) yes
C111 C112 1.347(11) yes
C116 C117 1.6124(3) yes
C117 C118 1.4840(3) yes
C118 C119 1.4801(5) yes
C120 C121 1.5747(4) yes
C121 C122 1.5785(4) yes
C122 C123 1.5527(5) yes
N1 H1 0.930 no
N3 H2 0.930 no
N5 H56 0.930 no
N7 H57 0.930 no
C2 H3 0.930 no
C6 H4 0.930 no
C7 H5 0.930 no
C8 H6 0.930 no
C11 H7 0.930 no
C14 H8 0.960 no
C14 H9 0.960 no
C14 H10 0.960 no
C15 H11 0.960 no
C15 H12 0.960 no
C15 H13 0.960 no
C16 H14 0.960 no
C16 H15 0.960 no
C16 H16 0.960 no
C18 H17 0.960 no
C18 H18 0.960 no
C18 H19 0.960 no
C19 H20 0.960 no
C19 H21 0.960 no
C19 H22 0.960 no
C20 H23 0.960 no
C20 H24 0.960 no
C20 H25 0.960 no
C22 H26 0.930 no
C23 H27 0.930 no
C24 H28 0.930 no
C25 H29 0.930 no
C26 H30 0.930 no
C28 H31 0.930 no
C29 H32 0.930 no
C30 H33 0.930 no
C31 H34 0.930 no
C32 H35 0.930 no
C34 H36 0.930 no
C35 H37 0.930 no
C36 H38 0.930 no
C37 H39 0.930 no
C38 H40 0.930 no
C40 H41 0.930 no
C41 H42 0.930 no
C42 H43 0.930 no
C43 H44 0.930 no
C44 H45 0.930 no
C46 H46 0.930 no
C47 H47 0.930 no
C48 H48 0.930 no
C49 H49 0.930 no
C50 H50 0.930 no
C52 H51 0.930 no
C53 H52 0.930 no
C54 H53 0.930 no
C55 H54 0.930 no
C56 H55 0.930 no
C58 H58 0.930 no
C62 H59 0.930 no
C63 H60 0.930 no
C64 H61 0.930 no
C67 H62 0.930 no
C70 H63 0.960 no
C70 H64 0.960 no
C70 H65 0.960 no
C71 H66 0.960 no
C71 H67 0.960 no
C71 H68 0.960 no
C72 H69 0.960 no
C72 H70 0.960 no
C72 H71 0.960 no
C78 H72 0.930 no
C79 H73 0.930 no
C80 H74 0.930 no
C81 H75 0.930 no
C82 H76 0.930 no
C84 H77 0.930 no
C85 H78 0.930 no
C86 H79 0.930 no
C87 H80 0.930 no
C88 H81 0.930 no
C90 H82 0.930 no
C91 H83 0.930 no
C92 H84 0.930 no
C93 H85 0.930 no
C94 H86 0.930 no
C96 H87 0.930 no
C97 H88 0.930 no
C98 H89 0.930 no
C99 H90 0.930 no
C100 H91 0.930 no
C102 H92 0.930 no
C103 H93 0.930 no
C104 H94 0.930 no
C105 H95 0.930 no
C106 H96 0.930 no
C108 H97 0.930 no
C109 H98 0.930 no
C110 H99 0.930 no
C111 H100 0.930 no
C112 H101 0.930 no

loop_
_geom_contact_atom_site_label_1
_geom_contact_atom_site_label_2
_geom_contact_distance
_geom_contact_publ_flag
_geom_contact_site_symmetry_2
Cl1 C28 3.432(8) no .
Cl1 C46 3.485(7) no .
Cl2 C78 3.377(8) no .
Cl2 C84 3.586(6) no .
Cl2 C96 3.412(6) no .
N1 C5 3.536(8) no .
N1 C14 3.072(8) no .
N1 C15 3.028(9) no .
N1 C22 3.234(8) no .
N1 C39 3.590(7) no .
N1 C40 3.185(8) no .
N2 C21 3.403(8) no .
N2 C22 3.379(8) no .
N2 C39 3.285(8) no .
N2 C40 3.361(8) no .
N3 C9 3.503(8) no .
N3 C18 3.022(12) no .
N3 C19 2.997(10) no .
N3 C28 3.374(9) no .
N3 C46 3.437(9) no .
N4 C28 3.595(9) no .
N4 C33 3.525(8) no .
N4 C38 3.501(9) no .
N4 C46 3.567(9) no .
N5 C61 3.509(8) no .
N5 C70 3.108(10) no .
N5 C71 2.961(9) no .
N5 C78 3.386(9) no .
N5 C96 3.345(8) no .
N6 C78 3.541(9) no .
N6 C89 3.544(7) no .
N6 C96 3.564(8) no .
N6 C107 3.544(8) no .
N6 C108 3.592(8) no .
N7 C65 3.516(8) no .
N7 C74 3.045(8) no .
N7 C75 3.118(9) no .
N7 C84 3.244(8) no .
N7 C102 3.209(8) no .
N7 C113 2.886(8) no .
N7 C114 3.307(10) no .
N8 C83 3.380(8) no .
N8 C84 3.400(8) no .
N8 C101 3.399(8) no .
N8 C102 3.364(8) no .
C2 C6 3.368(9) no .
C2 C14 3.543(10) no .
C2 C15 3.568(11) no .
C2 C16 2.888(10) no .
C4 C7 2.838(10) no .
C4 C33 3.148(9) no .
C4 C34 3.243(8) no .
C4 C51 3.151(8) no .
C4 C52 3.194(9) no .
C5 C8 2.830(9) no .
C5 C34 3.318(9) no .
C5 C52 3.272(9) no .
C6 C9 2.835(8) no .
C6 C52 3.501(9) no .
C7 C53 3.562(9) no .
C8 C11 3.339(9) no .
C8 C52 3.583(9) no .
C8 C53 3.520(9) no .
C9 C33 3.290(9) no .
C9 C34 3.459(8) no .
C9 C38 3.464(10) no .
C9 C51 3.275(9) no .
C9 C52 3.345(9) no .
C10 C33 3.495(8) no .
C10 C38 3.266(9) no .
C10 C51 3.517(9) no .
C10 C56 3.433(10) no .
C11 C20 2.990(10) no .
C15 C41 3.532(10) no .
C21 C24 2.807(8) no .
C21 C32 3.240(10) no .
C21 C34 3.320(9) no .
C22 C25 2.791(9) no .
C22 C27 3.449(8) no .
C23 C26 2.767(9) no .
C26 C33 3.198(8) no .
C26 C34 3.194(9) no .
C27 C30 2.843(10) no .
C27 C38 3.111(10) no .
C28 C31 2.805(12) no .
C29 C32 2.719(12) no .
C32 C33 3.272(12) no .
C32 C38 3.363(13) no .
C33 C36 2.786(11) no .
C34 C37 2.735(9) no .
C35 C38 2.763(10) no .
C39 C42 2.814(9) no .
C39 C50 3.141(8) no .
C39 C52 3.346(9) no .
C40 C43 2.793(10) no .
C40 C45 3.411(8) no .
C41 C44 2.798(10) no .
C44 C51 3.220(9) no .
C44 C52 3.173(9) no .
C45 C48 2.811(9) no .
C45 C56 3.000(10) no .
C46 C49 2.817(11) no .
C47 C50 2.770(10) no .
C50 C51 3.364(10) no .
C50 C56 3.448(11) no .
C51 C54 2.773(11) no .
C52 C55 2.770(9) no .
C53 C56 2.735(11) no .
C58 C62 3.311(9) no .
C58 C70 3.555(11) no .
C58 C72 2.947(9) no .
C59 C89 3.542(8) no .
C59 C90 3.476(9) no .
C59 C107 3.485(8) no .
C59 C108 3.385(9) no .
C60 C63 2.812(9) no .
C60 C89 3.252(8) no .
C60 C94 3.287(8) no .
C60 C107 3.197(8) no .
C60 C112 3.292(9) no .
C61 C64 2.824(8) no .
C61 C89 3.382(8) no .
C61 C94 3.458(8) no .
C61 C107 3.312(9) no .
C61 C112 3.459(9) no .
C62 C65 2.822(8) no .
C64 C67 3.337(9) no .
C65 C94 3.445(8) no .
C65 C112 3.395(9) no .
C67 C75 3.549(10) no .
C67 C76 2.917(8) no .
C67 C114 3.372(10) no .
C67 C115 3.001(8) no .
C75 C103 3.569(10) no .
C77 C80 2.794(12) no .
C77 C84 3.427(8) no .
C77 C90 3.045(10) no .
C78 C81 2.789(12) no .
C79 C82 2.730(12) no .
C82 C83 3.197(10) no .
C82 C89 3.265(11) no .
C82 C90 3.326(12) no .
C83 C86 2.790(8) no .
C83 C94 3.351(9) no .
C84 C87 2.789(10) no .
C85 C88 2.771(10) no .
C88 C89 3.205(8) no .
C88 C94 3.186(9) no .
C89 C92 2.814(9) no .
C90 C93 2.766(9) no .
C91 C94 2.754(9) no .
C95 C98 2.800(9) no .
C95 C102 3.486(7) no .
C95 C108 3.045(10) no .
C96 C99 2.840(10) no .
C97 C100 2.778(9) no .
C100 C101 3.211(8) no .
C100 C107 3.298(9) no .
C100 C108 3.339(10) no .
C101 C104 2.808(9) no .
C101 C112 3.308(10) no .
C102 C105 2.781(10) no .
C103 C106 2.789(9) no .
C106 C107 3.184(9) no .
C106 C112 3.151(10) no .
C107 C110 2.759(11) no .
C108 C111 2.717(11) no .
C109 C112 2.767(9) no .
Cl2 C113 3.443(9) no 3_566
O1 C49 3.513(8) no 2_656
O2 C72 3.530(9) no .
O2 C99 3.290(7) no 2_545
C20 C44 3.545(13) no 2_656
C24 C116 3.576(7) no 4_565
C35 C74 3.475(11) no .
C43 C114 3.591(12) no 1_545
C44 C20 3.545(13) no 2_646
C49 O1 3.513(8) no 2_646
C72 O2 3.530(9) no .
C72 C120 3.592(9) no .
C74 C35 3.475(11) no .
C74 C97 3.532(11) no 3_566
C76 C117 3.576(10) no 2_656
C84 C102 3.574(9) no 3_566
C92 C98 3.577(9) no 2_545
C97 C74 3.532(11) no 3_566
C97 C113 3.591(11) no 3_566
C98 C92 3.577(9) no 2_555
C99 O2 3.290(7) no 2_555
C102 C84 3.574(9) no 3_566
C113 Cl2 3.443(9) no 3_566
C113 C97 3.591(11) no 3_566
C114 C43 3.591(12) no 1_565
C116 C24 3.576(7) no 4_566
C117 C76 3.576(10) no 2_646
C120 C72 3.592(9) no .
Ru1 H1 3.5386 no .
Ru1 H2 3.4819 no .
Ru1 H26 3.4063 no .
Ru1 H31 3.2482 no .
Ru1 H41 3.5087 no .
Ru1 H46 3.2805 no .
Ru2 H56 3.5202 no .
Ru2 H57 3.5393 no .
Ru2 H72 3.1981 no .
Ru2 H77 3.4727 no .
Ru2 H87 3.2306 no .
Ru2 H92 3.4359 no .
Cl1 H1 3.4472 no .
Cl1 H26 2.8599 no .
Cl1 H31 2.7061 no .
Cl1 H41 2.8072 no .
Cl1 H46 2.9620 no .
Cl2 H57 3.3833 no .
Cl2 H72 2.7396 no .
Cl2 H77 2.7175 no .
Cl2 H87 2.7890 no .
Cl2 H92 2.7918 no .
P1 H26 2.7961 no .
P1 H30 2.9996 no .
P1 H31 2.9018 no .
P1 H35 2.8795 no .
P1 H36 2.9046 no .
P1 H40 2.8997 no .
P2 H41 2.8034 no .
P2 H45 3.0205 no .
P2 H46 2.8998 no .
P2 H50 2.9130 no .
P2 H51 2.9218 no .
P2 H55 2.8425 no .
P3 H72 2.8920 no .
P3 H76 2.8560 no .
P3 H77 2.8031 no .
P3 H81 2.9987 no .
P3 H82 2.9003 no .
P3 H86 2.9029 no .
P4 H87 2.9114 no .
P4 H91 2.9113 no .
P4 H92 2.8117 no .
P4 H96 2.9942 no .
P4 H97 2.8645 no .
P4 H101 2.9172 no .
N1 H3 3.0838 no .
N1 H8 2.7782 no .
N1 H10 3.3188 no .
N1 H11 2.7523 no .
N1 H12 3.2466 no .
N1 H26 2.9754 no .
N1 H41 3.0175 no .
N2 H3 3.1508 no .
N2 H26 3.1230 no .
N2 H41 3.1884 no .
N3 H7 3.0993 no .
N3 H17 3.2698 no .
N3 H19 2.7505 no .
N3 H21 3.2020 no .
N3 H22 2.7377 no .
N3 H31 2.8619 no .
N3 H40 3.4289 no .
N3 H46 2.6825 no .
N4 H7 3.1466 no .
N4 H31 3.0833 no .
N4 H40 3.2738 no .
N4 H46 2.8914 no .
N4 H55 3.4692 no .
N5 H58 3.1100 no .
N5 H63 2.8403 no .
N5 H65 3.3979 no .
N5 H66 3.1773 no .
N5 H68 2.6699 no .
N5 H72 2.7938 no .
N5 H87 2.7469 no .
N5 H97 3.4496 no .
N6 H58 3.1582 no .
N6 H72 2.9665 no .
N6 H82 3.4369 no .
N6 H87 2.9794 no .
N6 H97 3.3383 no .
N7 H62 3.0767 no .
N7 H77 3.0726 no .
N7 H92 2.9443 no .
N8 H62 3.1429 no .
N8 H77 3.2191 no .
N8 H92 3.1040 no .
C1 H8 2.6113 no .
C1 H9 3.2826 no .
C1 H10 2.6301 no .
C1 H11 2.6225 no .
C1 H12 2.5947 no .
C1 H13 3.2707 no .
C1 H14 3.2779 no .
C1 H15 2.6329 no .
C1 H16 2.6090 no .
C2 H1 3.0742 no .
C2 H4 3.1832 no .
C2 H10 3.4423 no .
C2 H12 3.4630 no .
C2 H15 2.8120 no .
C2 H16 2.7523 no .
C3 H1 3.0488 no .
C3 H4 2.8372 no .
C3 H36 3.3545 no .
C3 H51 3.2982 no .
C4 H4 3.3005 no .
C4 H6 3.3102 no .
C4 H36 3.2196 no .
C4 H51 3.1000 no .
C5 H3 3.0326 no .
C5 H5 3.2838 no .
C5 H36 2.9710 no .
C5 H51 2.8238 no .
C6 H3 3.3276 no .
C6 H6 3.2837 no .
C6 H36 3.3385 no .
C6 H51 3.0930 no .
C7 H51 3.5799 no .
C7 H52 3.4414 no .
C8 H4 3.2872 no .
C8 H7 3.3107 no .
C9 H5 3.2883 no .
C9 H7 3.0042 no .
C9 H51 3.5822 no .
C10 H2 3.0548 no .
C10 H6 2.8125 no .
C10 H40 3.2561 no .
C10 H55 3.4876 no .
C11 H2 3.0915 no .
C11 H6 3.1653 no .
C11 H17 3.5116 no .
C11 H21 3.5110 no .
C11 H23 2.9010 no .
C11 H24 2.8583 no .
C11 H40 3.4338 no .
C12 H17 2.6284 no .
C12 H18 3.2869 no .
C12 H19 2.6514 no .
C12 H20 3.3042 no .
C12 H21 2.6069 no .
C12 H22 2.6770 no .
C12 H23 2.6851 no .
C12 H24 2.6193 no .
C12 H25 3.3207 no .
C12 H40 3.5314 no .
C13 H1 2.7426 no .
C13 H3 2.9075 no .
C14 H1 3.0534 no .
C14 H11 2.7473 no .
C14 H12 3.3347 no .
C14 H13 2.7276 no .
C14 H14 2.5443 no .
C14 H15 3.2130 no .
C14 H16 2.5557 no .
C14 H27 3.5160 no .
C15 H1 2.9641 no .
C15 H8 2.7189 no .
C15 H9 2.7283 no .
C15 H10 3.3466 no .
C15 H14 2.7287 no .
C15 H15 2.6454 no .
C15 H16 3.3341 no .
C15 H42 3.4467 no .
C16 H3 2.7001 no .
C16 H8 3.2151 no .
C16 H9 2.5781 no .
C16 H10 2.5134 no .
C16 H11 3.3309 no .
C16 H12 2.6896 no .
C16 H13 2.6952 no .
C17 H2 2.7026 no .
C17 H7 2.9826 no .
C18 H2 2.9624 no .
C18 H20 2.6968 no .
C18 H21 3.2930 no .
C18 H22 2.6964 no .
C18 H23 2.6085 no .
C18 H24 3.1953 no .
C18 H25 2.5836 no .
C19 H2 2.8975 no .
C19 H17 3.3121 no .
C19 H18 2.6698 no .
C19 H19 2.6792 no .
C19 H23 3.4063 no .
C19 H24 2.6858 no .
C19 H25 2.7725 no .
C20 H7 2.8372 no .
C20 H17 2.5091 no .
C20 H18 2.5570 no .
C20 H19 3.2443 no .
C20 H20 2.7374 no .
C20 H21 2.7595 no .
C20 H22 3.3923 no .
C21 H27 3.2462 no .
C21 H29 3.2558 no .
C21 H35 3.0284 no .
C21 H36 2.9778 no .
C22 H1 3.0167 no .
C22 H8 3.4977 no .
C22 H28 3.2658 no .
C22 H30 3.2620 no .
C23 H1 3.5251 no .
C23 H8 2.9605 no .
C23 H10 3.4507 no .
C23 H29 3.2270 no .
C24 H8 3.5507 no .
C24 H10 3.4843 no .
C24 H26 3.2613 no .
C24 H30 3.2587 no .
C25 H27 3.2252 no .
C26 H26 3.2703 no .
C26 H28 3.2588 no .
C26 H35 3.0611 no .
C26 H36 2.7970 no .
C27 H26 3.4322 no .
C27 H32 3.2674 no .
C27 H34 3.2608 no .
C27 H40 2.7029 no .
C28 H2 2.9708 no .
C28 H33 3.3384 no .
C28 H35 3.2272 no .
C28 H40 3.4084 no .
C29 H19 3.4857 no .
C29 H34 3.1935 no .
C30 H31 3.3411 no .
C30 H35 3.2061 no .
C31 H32 3.1826 no .
C32 H30 3.5783 no .
C32 H31 3.2429 no .
C32 H33 3.2286 no .
C32 H40 2.9934 no .
C33 H30 2.7509 no .
C33 H35 2.9477 no .
C33 H37 3.2371 no .
C33 H39 3.2583 no .
C34 H30 2.6007 no .
C34 H38 3.2271 no .
C34 H40 3.2327 no .
C35 H30 3.5842 no .
C35 H39 3.1718 no .
C36 H36 3.2222 no .
C36 H40 3.2454 no .
C37 H37 3.1737 no .
C38 H35 3.1572 no .
C38 H36 3.2253 no .
C38 H38 3.2507 no .
C39 H42 3.2728 no .
C39 H44 3.2507 no .
C39 H50 2.7553 no .
C39 H51 3.0345 no .
C40 H1 3.0468 no .
C40 H11 3.5426 no .
C40 H43 3.2592 no .
C40 H45 3.2725 no .
C40 H50 3.4731 no .
C41 H1 3.5404 no .
C41 H11 3.0225 no .
C41 H12 3.1378 no .
C41 H44 3.2640 no .
C42 H12 3.0795 no .
C42 H41 3.2590 no .
C42 H45 3.2674 no .
C43 H42 3.2660 no .
C44 H41 3.2704 no .
C44 H43 3.2689 no .
C44 H50 3.0037 no .
C44 H51 2.7550 no .
C45 H41 3.3281 no .
C45 H47 3.2615 no .
C45 H49 3.2954 no .
C45 H55 2.5362 no .
C46 H2 3.1382 no .
C46 H48 3.2857 no .
C46 H50 3.2569 no .
C46 H55 2.9033 no .
C47 H49 3.2335 no .
C48 H46 3.2904 no .
C48 H50 3.2295 no .
C49 H47 3.2284 no .
C50 H46 3.2664 no .
C50 H48 3.2378 no .
C50 H55 3.0582 no .
C51 H45 2.7710 no .
C51 H50 3.2584 no .
C51 H52 3.2169 no .
C51 H54 3.2436 no .
C52 H45 2.5045 no .
C52 H53 3.2490 no .
C52 H55 3.2132 no .
C53 H45 3.5205 no .
C53 H54 3.2137 no .
C54 H51 3.2503 no .
C54 H55 3.2260 no .
C55 H52 3.2089 no .
C56 H50 3.5590 no .
C56 H51 3.2217 no .
C56 H53 3.2313 no .
C57 H63 2.6645 no .
C57 H64 3.3129 no .
C57 H65 2.6657 no .
C57 H66 2.6667 no .
C57 H67 3.3102 no .
C57 H68 2.6557 no .
C57 H69 2.6469 no .
C57 H70 3.3010 no .
C57 H71 2.6551 no .
C57 H97 3.5622 no .
C58 H56 3.1032 no .
C58 H59 3.1222 no .
C58 H65 3.4149 no .
C58 H69 2.7846 no .
C58 H71 2.9038 no .
C58 H97 3.5155 no .
C59 H56 3.0769 no .
C59 H59 2.7750 no .
C59 H82 3.5285 no .
C59 H97 3.3723 no .
C60 H59 3.2830 no .
C60 H61 3.2745 no .
C60 H86 3.1731 no .
C60 H101 3.1950 no .
C61 H58 3.0025 no .
C61 H60 3.2807 no .
C62 H58 3.2890 no .
C62 H61 3.2782 no .
C64 H59 3.2744 no .
C64 H62 3.2945 no .
C64 H86 3.3235 no .
C64 H101 3.3114 no .
C65 H60 3.2858 no .
C65 H62 3.0083 no .
C65 H86 3.0005 no .
C65 H101 2.9639 no .
C66 H57 3.0517 no .
C66 H61 2.8086 no .
C66 H86 3.4193 no .
C66 H101 3.3950 no .
C67 H57 3.0691 no .
C67 H61 3.1477 no .
C69 H56 2.7023 no .
C69 H58 2.9649 no .
C70 H56 3.0974 no .
C70 H66 3.4199 no .
C70 H67 2.7871 no .
C70 H68 2.7890 no .
C70 H69 2.7004 no .
C70 H70 2.7480 no .
C70 H71 3.3888 no .
C71 H56 2.8237 no .
C71 H63 2.8144 no .
C71 H64 2.7830 no .
C71 H65 3.4105 no .
C71 H69 3.3336 no .
C71 H70 2.6886 no .
C71 H71 2.6734 no .
C72 H58 2.7786 no .
C72 H63 3.3836 no .
C72 H64 2.7549 no .
C72 H65 2.7064 no .
C72 H66 2.6552 no .
C72 H67 2.7010 no .
C72 H68 3.3360 no .
C73 H57 2.7569 no .
C73 H62 2.9053 no .
C74 H57 2.9354 no .
C74 H78 3.4382 no .
C75 H57 3.1012 no .
C75 H93 3.4233 no .
C76 H62 2.7200 no .
C77 H73 3.2081 no .
C77 H75 3.2943 no .
C77 H77 3.3389 no .
C77 H82 2.6072 no .
C78 H56 2.9861 no .
C78 H74 3.2164 no .
C78 H76 3.2172 no .
C78 H82 3.1687 no .
C79 H63 3.5539 no .
C79 H75 3.2307 no .
C80 H72 3.2202 no .
C80 H76 3.2622 no .
C81 H73 3.2186 no .
C82 H72 3.2215 no .
C82 H74 3.2657 no .
C82 H82 2.9322 no .
C83 H76 2.8532 no .
C83 H78 3.2471 no .
C83 H80 3.2431 no .
C83 H86 3.0361 no .
C84 H57 3.0347 no .
C84 H79 3.2467 no .
C84 H81 3.2612 no .
C85 H57 3.4974 no .
C85 H80 3.2349 no .
C86 H77 3.2449 no .
C86 H81 3.2611 no .
C87 H78 3.2336 no .
C88 H76 3.0387 no .
C88 H77 3.2659 no .
C88 H79 3.2573 no .
C88 H86 2.7967 no .
C89 H76 3.0609 no .
C89 H81 2.7495 no .
C89 H83 3.2524 no .
C89 H85 3.2609 no .
C90 H76 3.3021 no .
C90 H84 3.2554 no .
C90 H86 3.2364 no .
C91 H85 3.2092 no .
C92 H82 3.2554 no .
C92 H86 3.2424 no .
C93 H81 3.5094 no .
C93 H83 3.2066 no .
C94 H81 2.5311 no .
C94 H82 3.2364 no .
C94 H84 3.2506 no .
C95 H88 3.2570 no .
C95 H90 3.3107 no .
C95 H92 3.4319 no .
C95 H97 2.6118 no .
C96 H56 2.9748 no .
C96 H89 3.2690 no .
C96 H91 3.2641 no .
C96 H97 3.1840 no .
C97 H68 3.4714 no .
C97 H90 3.2765 no .
C98 H87 3.2789 no .
C98 H91 3.2269 no .
C99 H88 3.2701 no .
C100 H87 3.2765 no .
C100 H89 3.2256 no .
C100 H96 3.5962 no .
C100 H97 2.9876 no .
C101 H91 2.8955 no .
C101 H93 3.2750 no .
C101 H95 3.2656 no .
C101 H101 3.0002 no .
C102 H57 3.0319 no .
C102 H94 3.2425 no .
C102 H96 3.2476 no .
C103 H57 3.5311 no .
C103 H95 3.2418 no .
C104 H92 3.2434 no .
C104 H96 3.2673 no .
C105 H93 3.2408 no .
C106 H91 2.9604 no .
C106 H92 3.2431 no .
C106 H94 3.2722 no .
C106 H101 2.7896 no .
C107 H91 3.0702 no .
C107 H96 2.7259 no .
C107 H98 3.2370 no .
C107 H100 3.1876 no .
C108 H91 3.2825 no .
C108 H99 3.2119 no .
C108 H101 3.2316 no .
C109 H100 3.2075 no .
C110 H97 3.2054 no .
C110 H101 3.2413 no .
C111 H96 3.4334 no .
C111 H98 3.2171 no .
C112 H96 2.5304 no .
C112 H97 3.2266 no .
C112 H99 3.2340 no .
C113 H57 2.6553 no .
C113 H78 3.4788 no .
C114 H57 3.4359 no .
C114 H62 3.5780 no .
C115 H62 2.8672 no .
H1 H8 2.5094 no .
H1 H10 3.4689 no .
H1 H11 2.4219 no .
H1 H12 3.3419 no .
H1 H26 2.5907 no .
H1 H27 3.4942 no .
H1 H41 2.6899 no .
H1 H42 3.5999 no .
H2 H17 3.3826 no .
H2 H19 2.4344 no .
H2 H21 3.2692 no .
H2 H22 2.3690 no .
H2 H31 2.3585 no .
H2 H46 2.2983 no .
H3 H4 2.8917 no .
H3 H15 2.4758 no .
H3 H16 2.4299 no .
H4 H5 2.3228 no .
H4 H51 3.4405 no .
H5 H6 2.3460 no .
H5 H52 3.5850 no .
H6 H7 2.8831 no .
H7 H23 2.6077 no .
H7 H24 2.5668 no .
H8 H11 2.5880 no .
H8 H12 3.5776 no .
H8 H13 3.0107 no .
H8 H14 3.4406 no .
H8 H16 3.4238 no .
H8 H27 2.7043 no .
H9 H11 3.0306 no .
H9 H12 3.5853 no .
H9 H13 2.5767 no .
H9 H14 2.3768 no .
H9 H15 3.4521 no .
H9 H16 2.8715 no .
H10 H13 3.5930 no .
H10 H14 2.7728 no .
H10 H15 3.4028 no .
H10 H16 2.3196 no .
H10 H27 3.5332 no .
H11 H14 3.5920 no .
H11 H15 3.5249 no .
H11 H42 2.7889 no .
H12 H14 3.0203 no .
H12 H15 2.4718 no .
H12 H16 3.5441 no .
H12 H42 3.2446 no .
H12 H43 3.1166 no .
H13 H14 2.5672 no .
H13 H15 2.9107 no .
H13 H16 3.5856 no .
H17 H20 3.5658 no .
H17 H22 3.5697 no .
H17 H23 2.3606 no .
H17 H24 3.3785 no .
H17 H25 2.8044 no .
H17 H40 3.4550 no .
H18 H20 2.5240 no .
H18 H21 3.5300 no .
H18 H22 2.9682 no .
H18 H23 2.8820 no .
H18 H24 3.4145 no .
H18 H25 2.3845 no .
H19 H20 2.9822 no .
H19 H21 3.5366 no .
H19 H22 2.5334 no .
H19 H23 3.4934 no .
H19 H25 3.4848 no .
H19 H31 3.5519 no .
H19 H32 3.3308 no .
H20 H24 2.9397 no .
H20 H25 2.5974 no .
H21 H24 2.5289 no .
H21 H25 3.0664 no .
H22 H24 3.5664 no .
H22 H46 3.3215 no .
H22 H47 3.1122 no .
H26 H27 2.3240 no .
H27 H28 2.2954 no .
H28 H29 2.3418 no .
H29 H30 2.3058 no .
H30 H35 2.8608 no .
H30 H36 2.3583 no .
H31 H32 2.3766 no .
H31 H46 3.3858 no .
H32 H33 2.3397 no .
H33 H34 2.2736 no .
H34 H35 2.3141 no .
H35 H40 3.0248 no .
H36 H37 2.3091 no .
H37 H38 2.2935 no .
H38 H39 2.2562 no .
H39 H40 2.3630 no .
H41 H42 2.3107 no .
H42 H43 2.3327 no .
H43 H44 2.3482 no .
H44 H45 2.3077 no .
H45 H50 3.0951 no .
H45 H51 2.1806 no .
H46 H47 2.3513 no .
H46 H55 3.2001 no .
H47 H48 2.3206 no .
H48 H49 2.2901 no .
H49 H50 2.3438 no .
H50 H55 3.4022 no .
H51 H52 2.3129 no .
H52 H53 2.3070 no .
H53 H54 2.3015 no .
H54 H55 2.3317 no .
H56 H63 2.6046 no .
H56 H65 3.5738 no .
H56 H66 3.1825 no .
H56 H68 2.2549 no .
H56 H72 2.3113 no .
H56 H73 3.4626 no .
H56 H87 2.2825 no .
H56 H88 3.5908 no .
H57 H77 2.6882 no .
H57 H78 3.5032 no .
H57 H92 2.5902 no .
H57 H93 3.5099 no .
H58 H59 2.8447 no .
H58 H69 2.4243 no .
H58 H71 2.6511 no .
H59 H60 2.3484 no .
H60 H61 2.3254 no .
H61 H62 2.8519 no .
H63 H67 3.0902 no .
H63 H68 2.6623 no .
H63 H69 3.5687 no .
H63 H73 3.2757 no .
H64 H67 2.6265 no .
H64 H68 3.0575 no .
H64 H69 2.9953 no .
H64 H70 2.6023 no .
H65 H69 2.4998 no .
H65 H70 2.9921 no .
H65 H71 3.5793 no .
H66 H69 3.5310 no .
H66 H70 2.9324 no .
H66 H71 2.4676 no .
H66 H97 3.4947 no .
H67 H69 3.5763 no .
H67 H70 2.5329 no .
H67 H71 2.9690 no .
H68 H70 3.5727 no .
H68 H71 3.5432 no .
H68 H87 3.3917 no .
H68 H88 3.1433 no .
H72 H73 2.2705 no .
H72 H82 3.5504 no .
H72 H87 3.0515 no .
H73 H74 2.2760 no .
H74 H75 2.3435 no .
H75 H76 2.3870 no .
H76 H81 3.0123 no .
H76 H82 3.1527 no .
H77 H78 2.3120 no .
H78 H79 2.2938 no .
H79 H80 2.3438 no .
H80 H81 2.3168 no .
H81 H86 2.2641 no .
H82 H83 2.3172 no .
H83 H84 2.3124 no .
H84 H85 2.3043 no .
H85 H86 2.3223 no .
H87 H88 2.3404 no .
H87 H97 3.5195 no .
H88 H89 2.3252 no .
H89 H90 2.3215 no .
H90 H91 2.3378 no .
H91 H96 2.8410 no .
H91 H97 3.1824 no .
H92 H93 2.3208 no .
H93 H94 2.3063 no .
H94 H95 2.3228 no .
H95 H96 2.3542 no .
H96 H101 2.3216 no .
H97 H98 2.3029 no .
H98 H99 2.2998 no .
H99 H100 2.3213 no .
H100 H101 2.2718 no .
Cl1 H1 2.7309 no 3_656
Cl1 H8 3.3748 no 3_656
Cl1 H11 2.8590 no 3_656
Cl1 H41 3.3729 no 3_656
Cl1 H42 3.2789 no 3_656
Cl2 H57 2.7518 no 3_566
Cl2 H77 3.4192 no 3_566
Cl2 H78 3.3759 no 3_566
Cl2 H92 3.4577 no 3_566
Cl2 H93 3.4895 no 3_566
O1 H7 3.0738 no .
O1 H24 3.0153 no .
O1 H28 3.5827 no 4_566
O1 H49 2.8486 no 2_656
O1 H50 3.3208 no 2_656
O2 H4 3.1095 no 4_565
O2 H58 3.0230 no .
O2 H69 2.9916 no .
O2 H71 3.1953 no .
O2 H90 2.7047 no 2_545
O2 H91 3.3581 no 2_545
C1 H80 3.5528 no .
C2 H80 2.7526 no .
C3 H80 3.0441 no .
C5 H80 3.3925 no .
C6 H79 3.3222 no .
C6 H80 3.4540 no .
C7 H59 3.3173 no 4_566
C7 H89 3.2609 no 3_566
C8 H49 3.5648 no 2_656
C8 H60 3.4253 no 4_566
C11 H49 3.3893 no 2_656
C14 H47 3.5977 no 3_656
C14 H85 3.4209 no .
C15 H32 3.2419 no 3_656
C15 H70 3.4392 no 2_545
C15 H95 2.9622 no 1_545
C16 H70 3.4765 no 2_545
C18 H63 3.4282 no 4_666
C18 H64 3.3344 no 4_666
C18 H100 3.5137 no 3_666
C19 H68 3.3507 no 4_666
C20 H44 3.5678 no 2_656
C20 H45 3.1195 no 2_656
C20 H50 3.2455 no 2_656
C22 H41 3.2135 no 3_656
C22 H42 3.1275 no 3_656
C23 H41 3.3560 no 3_656
C24 H85 3.0321 no .
C24 H86 3.3766 no .
C25 H62 3.5417 no .
C25 H86 3.2277 no .
C27 H42 3.1692 no 3_656
C28 H11 3.4015 no 3_656
C28 H42 2.8690 no 3_656
C29 H11 3.5372 no 3_656
C29 H13 3.4771 no 3_656
C29 H42 3.2181 no 3_656
C29 H43 3.3739 no 3_656
C29 H95 3.5498 no 3_666
C30 H43 3.3200 no 3_656
C30 H101 3.2545 no 3_666
C34 H79 3.4944 no .
C34 H80 3.5611 no .
C35 H79 3.1975 no .
C35 H88 3.4482 no 3_566
C35 H89 3.2247 no 3_566
C36 H48 3.5939 no 2_656
C36 H88 3.4344 no 3_566
C36 H89 3.3878 no 3_566
C37 H54 3.1920 no 2_656
C37 H55 3.2639 no 2_656
C38 H54 3.4162 no 2_656
C40 H26 3.1536 no 3_656
C40 H27 3.2391 no 3_656
C41 H26 3.2176 no 3_656
C43 H25 3.1862 no 2_646
C43 H74 3.2594 no 3_556
C43 H94 3.4366 no 1_545
C44 H23 3.1521 no 2_646
C44 H25 3.1251 no 2_646
C44 H74 3.3500 no 3_556
C45 H27 3.0690 no 3_656
C46 H8 3.5367 no 3_656
C46 H27 3.2650 no 3_656
C47 H8 3.4722 no 3_656
C47 H9 3.4241 no 3_656
C47 H27 3.5206 no 3_656
C47 H38 3.4286 no 2_646
C47 H84 3.4231 no 3_656
C47 H85 3.3827 no 3_656
C48 H6 3.5641 no 2_646
C48 H27 3.5785 no 3_656
C48 H28 3.3502 no 3_656
C48 H38 3.2203 no 2_646
C48 H39 3.5171 no 2_646
C48 H84 3.2843 no 3_656
C48 H85 2.8859 no 3_656
C49 H6 3.3292 no 2_646
C49 H7 3.1560 no 2_646
C49 H27 3.3374 no 3_656
C49 H28 3.1806 no 3_656
C49 H39 3.3778 no 2_646
C50 H7 3.4964 no 2_646
C50 H23 3.2593 no 2_646
C50 H27 3.0792 no 3_656
C50 H39 3.5115 no 2_646
C53 H17 3.5511 no 2_646
C53 H60 3.5704 no 4_566
C53 H99 3.2861 no 4_566
C53 H100 3.1652 no 4_566
C54 H17 3.4193 no 2_646
C54 H60 3.1736 no 4_566
C54 H100 3.0748 no 4_566
C55 H39 3.0453 no 2_646
C55 H40 3.5829 no 2_646
C56 H39 2.8693 no 2_646
C58 H90 3.4821 no 2_545
C62 H5 3.3662 no 4_565
C63 H53 3.0938 no 4_565
C64 H29 3.2959 no .
C64 H53 3.4666 no 4_565
C65 H29 3.4570 no .
C66 H29 3.2817 no .
C67 H29 3.0235 no .
C70 H18 3.3523 no 4_465
C70 H19 3.4188 no 4_465
C70 H96 3.5812 no 2_545
C71 H22 3.3126 no 4_465
C71 H47 3.5317 no 4_465
C72 H13 3.5282 no 2_555
C72 H14 3.1441 no 2_555
C72 H91 3.5602 no 2_545
C72 H96 3.5578 no 2_545
C74 H37 3.0274 no .
C74 H88 3.0709 no 3_566
C75 H44 3.0987 no 1_565
C75 H73 3.2068 no 3_566
C77 H93 3.0379 no 3_566
C78 H93 3.0274 no 3_566
C79 H44 3.5204 no 3_556
C79 H93 3.2929 no 3_566
C80 H44 3.2093 no 3_556
C80 H93 3.5248 no 3_566
C80 H94 3.3067 no 3_566
C80 H99 3.3030 no 2_545
C81 H93 3.5120 no 3_566
C81 H94 3.3431 no 3_566
C82 H93 3.2477 no 3_566
C84 H92 3.1514 no 3_566
C84 H93 3.1954 no 3_566
C85 H92 3.2820 no 3_566
C86 H4 3.5817 no .
C86 H36 3.3043 no .
C86 H37 3.0421 no .
C87 H3 3.3104 no .
C87 H36 3.1023 no .
C88 H16 3.4288 no .
C90 H98 3.3130 no 2_545
C91 H97 3.2668 no 2_545
C91 H98 3.3782 no 2_545
C92 H9 3.5261 no .
C92 H48 3.1639 no 3_656
C92 H66 3.4248 no 2_545
C92 H89 3.4304 no 2_545
C93 H9 3.3764 no .
C93 H10 3.0649 no .
C93 H28 3.1776 no .
C93 H48 3.1301 no 3_656
C94 H10 3.3078 no .
C94 H28 3.5458 no .
C95 H78 3.0182 no 3_566
C96 H78 2.9808 no 3_566
C97 H37 3.0767 no 3_566
C97 H38 3.4781 no 3_566
C97 H78 3.3024 no 3_566
C97 H84 3.4523 no 2_555
C98 H5 3.3280 no 3_566
C98 H37 2.9808 no 3_566
C98 H38 3.5908 no 3_566
C98 H79 3.2057 no 3_566
C98 H83 3.4184 no 2_555
C98 H84 2.9942 no 2_555
C99 H5 3.4020 no 3_566
C99 H58 3.5129 no 2_555
C99 H79 3.3243 no 3_566
C99 H83 3.1360 no 2_555
C99 H84 3.5637 no 2_555
C100 H69 3.4591 no 2_555
C100 H78 3.3384 no 3_566
C100 H83 3.2356 no 2_555
C102 H77 3.1318 no 3_566
C102 H78 3.1749 no 3_566
C103 H77 3.2492 no 3_566
C104 H43 3.5432 no 1_565
C104 H44 3.5882 no 1_565
C105 H12 3.2187 no 1_565
C105 H32 3.4757 no 3_666
C105 H43 3.4383 no 1_565
C105 H70 3.4017 no 2_555
C106 H33 3.3553 no 3_666
C106 H69 3.4842 no 2_555
C106 H70 3.5490 no 2_555
C107 H65 3.5203 no 2_555
C108 H65 3.4477 no 2_555
C108 H83 2.9562 no 2_555
C109 H65 3.2755 no 2_555
C109 H82 3.3453 no 2_555
C109 H83 3.2255 no 2_555
C110 H52 2.9563 no 4_565
C110 H63 3.5439 no 2_555
C110 H65 3.1667 no 2_555
C111 H52 3.0869 no 4_565
C111 H53 3.2996 no 4_565
C111 H64 3.4379 no 2_555
C111 H65 3.2668 no 2_555
C112 H33 3.2575 no 3_666
C112 H65 3.4705 no 2_555
C113 H37 3.5165 no .
C113 H87 3.3647 no 3_566
C113 H88 3.1554 no 3_566
C114 H43 3.4324 no 1_565
C114 H44 2.9266 no 1_565
C114 H73 3.5471 no 3_566
C115 H30 3.3358 no .
C116 H24 3.3529 no .
C116 H28 3.5769 no 4_566
C116 H50 3.2437 no 2_656
C117 H34 3.5374 no 4_566
C118 H29 3.5790 no 4_566
C118 H34 3.0668 no 2_646
C118 H61 3.1696 no 4_566
C119 H34 3.5584 no 2_646
C119 H54 3.1398 no .
C119 H61 3.0616 no 4_566
C120 H69 3.0684 no .
C120 H71 3.4498 no .
C120 H90 3.5356 no 2_545
C120 H91 3.2651 no 2_545
C122 H3 3.3212 no 4_565
C122 H4 3.5633 no 4_565
C122 H75 2.8975 no 2_555
C123 H4 3.0468 no 4_565
C123 H71 3.4570 no .
C123 H75 3.0502 no 2_555
H1 Cl1 2.7309 no 3_656
H3 C87 3.3104 no .
H3 C122 3.3212 no 4_566
H3 H80 2.5873 no .
H4 O2 3.1095 no 4_566
H4 C86 3.5817 no .
H4 C122 3.5633 no 4_566
H4 C123 3.0468 no 4_566
H4 H79 2.9793 no .
H4 H80 3.1474 no .
H5 C62 3.3662 no 4_566
H5 C98 3.3280 no 3_566
H5 C99 3.4020 no 3_566
H5 H59 2.5678 no 4_566
H5 H60 3.3422 no 4_566
H5 H89 2.7052 no 3_566
H5 H90 2.8559 no 3_566
H6 C48 3.5641 no 2_656
H6 C49 3.3292 no 2_656
H6 H48 3.1151 no 2_656
H6 H49 2.6894 no 2_656
H6 H60 2.8550 no 4_566
H7 O1 3.0738 no .
H7 C49 3.1560 no 2_656
H7 C50 3.4964 no 2_656
H7 H49 2.5365 no 2_656
H7 H50 3.1569 no 2_656
H8 Cl1 3.3748 no 3_656
H8 C46 3.5367 no 3_656
H8 C47 3.4722 no 3_656
H8 H46 3.5019 no 3_656
H8 H47 3.3984 no 3_656
H8 H85 3.5471 no .
H9 C47 3.4241 no 3_656
H9 C92 3.5261 no .
H9 C93 3.3764 no .
H9 H47 2.9529 no 3_656
H9 H66 3.3168 no 2_545
H9 H67 2.9929 no 2_545
H9 H84 3.4750 no .
H9 H85 3.2503 no .
H10 C93 3.0649 no .
H10 C94 3.3078 no .
H10 H81 2.8488 no .
H10 H85 2.9351 no .
H10 H86 3.3565 no .
H11 Cl1 2.8590 no 3_656
H11 C28 3.4015 no 3_656
H11 C29 3.5372 no 3_656
H11 H31 2.9523 no 3_656
H11 H32 3.1715 no 3_656
H11 H95 3.5821 no 1_545
H12 C105 3.2187 no 1_545
H12 H32 3.2799 no 3_656
H12 H94 3.3783 no 1_545
H12 H95 2.3687 no 1_545
H13 C29 3.4771 no 3_656
H13 C72 3.5282 no 2_545
H13 H31 3.4565 no 3_656
H13 H32 2.7547 no 3_656
H13 H67 3.1679 no 2_545
H13 H70 2.6133 no 2_545
H13 H95 2.7067 no 1_545
H14 C72 3.1441 no 2_545
H14 H70 2.7046 no 2_545
H14 H71 2.7065 no 2_545
H15 H70 3.5864 no 2_545
H15 H95 3.4516 no 1_545
H16 C88 3.4288 no .
H16 H76 3.5680 no .
H16 H80 3.3796 no .
H16 H81 2.8493 no .
H17 C53 3.5511 no 2_656
H17 C54 3.4193 no 2_656
H17 H100 3.2862 no 3_666
H18 C70 3.3523 no 4_666
H18 H63 2.7847 no 4_666
H18 H64 3.0531 no 4_666
H18 H73 3.0863 no 4_666
H18 H99 3.2111 no 3_666
H18 H100 3.2826 no 3_666
H19 C70 3.4188 no 4_666
H19 H63 3.2314 no 4_666
H19 H64 2.7366 no 4_666
H19 H100 3.3899 no 3_666
H20 H63 3.2259 no 4_666
H20 H68 2.9898 no 4_666
H20 H73 2.9128 no 4_666
H21 H38 3.3224 no 2_646
H22 C71 3.3126 no 4_666
H22 H67 2.9151 no 4_666
H22 H68 2.8341 no 4_666
H23 C44 3.1521 no 2_656
H23 C50 3.2593 no 2_656
H23 H45 2.6973 no 2_656
H23 H50 2.4575 no 2_656
H24 O1 3.0153 no .
H24 C116 3.3529 no .
H24 H50 3.2612 no 2_656
H25 C43 3.1862 no 2_656
H25 C44 3.1251 no 2_656
H25 H44 2.8103 no 2_656
H25 H45 2.6792 no 2_656
H25 H73 2.8461 no 4_666
H25 H74 3.3979 no 4_666
H26 C40 3.1536 no 3_656
H26 C41 3.2176 no 3_656
H26 H41 2.6086 no 3_656
H26 H42 2.7057 no 3_656
H27 C40 3.2391 no 3_656
H27 C45 3.0690 no 3_656
H27 C46 3.2650 no 3_656
H27 C47 3.5206 no 3_656
H27 C48 3.5785 no 3_656
H27 C49 3.3374 no 3_656
H27 C50 3.0792 no 3_656
H27 H41 2.8711 no 3_656
H27 H50 3.4611 no 3_656
H28 O1 3.5827 no 4_565
H28 C48 3.3502 no 3_656
H28 C49 3.1806 no 3_656
H28 C93 3.1776 no .
H28 C94 3.5458 no .
H28 C116 3.5769 no 4_565
H28 H48 3.5167 no 3_656
H28 H49 3.1407 no 3_656
H28 H61 3.4669 no .
H28 H85 2.3793 no .
H28 H86 3.1314 no .
H29 C64 3.2959 no .
H29 C65 3.4570 no .
H29 C66 3.2817 no .
H29 C67 3.0235 no .
H29 C118 3.5790 no 4_565
H29 H61 2.9251 no .
H29 H62 2.7525 no .
H29 H86 2.8074 no .
H30 C115 3.3358 no .
H31 H11 2.9523 no 3_656
H31 H13 3.4565 no 3_656
H31 H42 3.0274 no 3_656
H32 C15 3.2419 no 3_656
H32 C105 3.4757 no 3_666
H32 H11 3.1715 no 3_656
H32 H12 3.2799 no 3_656
H32 H13 2.7547 no 3_656
H32 H42 3.5530 no 3_656
H32 H43 3.5042 no 3_656
H32 H64 3.2254 no 4_666
H32 H95 2.8786 no 3_666
H32 H96 3.2429 no 3_666
H33 C106 3.3553 no 3_666
H33 C112 3.2575 no 3_666
H33 H43 3.4607 no 3_656
H33 H96 3.1378 no 3_666
H33 H100 3.3849 no 3_666
H33 H101 2.4408 no 3_666
H34 C117 3.5374 no 4_565
H34 C118 3.0668 no 2_656
H34 C119 3.5584 no 2_656
H34 H61 3.3604 no 3_666
H34 H62 3.0578 no 3_666
H36 C86 3.3043 no .
H36 C87 3.1023 no .
H36 H79 3.0474 no .
H36 H80 2.6784 no .
H37 C74 3.0274 no .
H37 C86 3.0421 no .
H37 C97 3.0767 no 3_566
H37 C98 2.9808 no 3_566
H37 C113 3.5165 no .
H37 H79 2.4461 no .
H37 H88 2.8328 no 3_566
H37 H89 2.6879 no 3_566
H38 C47 3.4286 no 2_656
H38 C48 3.2203 no 2_656
H38 C97 3.4781 no 3_566
H38 C98 3.5908 no 3_566
H38 H21 3.3224 no 2_656
H38 H47 3.4884 no 2_656
H38 H48 3.0838 no 2_656
H38 H88 2.8030 no 3_566
H38 H89 3.0255 no 3_566
H39 C48 3.5171 no 2_656
H39 C49 3.3778 no 2_656
H39 C50 3.5115 no 2_656
H39 C55 3.0453 no 2_656
H39 C56 2.8693 no 2_656
H39 H54 2.7290 no 2_656
H39 H55 2.3869 no 2_656
H40 C55 3.5829 no 2_656
H40 H54 3.1269 no 2_656
H41 Cl1 3.3729 no 3_656
H41 C22 3.2135 no 3_656
H41 C23 3.3560 no 3_656
H41 H26 2.6086 no 3_656
H41 H27 2.8711 no 3_656
H42 Cl1 3.2789 no 3_656
H42 C22 3.1275 no 3_656
H42 C27 3.1692 no 3_656
H42 C28 2.8690 no 3_656
H42 C29 3.2181 no 3_656
H42 H26 2.7057 no 3_656
H42 H31 3.0274 no 3_656
H42 H32 3.5530 no 3_656
H43 C29 3.3739 no 3_656
H43 C30 3.3200 no 3_656
H43 C104 3.5432 no 1_545
H43 C105 3.4383 no 1_545
H43 C114 3.4324 no 1_545
H43 H32 3.5042 no 3_656
H43 H33 3.4607 no 3_656
H43 H94 3.3457 no 1_545
H43 H95 3.1657 no 1_545
H44 C20 3.5678 no 2_646
H44 C75 3.0987 no 1_545
H44 C79 3.5204 no 3_556
H44 C80 3.2093 no 3_556
H44 C104 3.5882 no 1_545
H44 C114 2.9266 no 1_545
H44 H25 2.8103 no 2_646
H44 H73 3.2756 no 3_556
H44 H74 2.6935 no 3_556
H44 H94 2.9786 no 1_545
H45 C20 3.1195 no 2_646
H45 H23 2.6973 no 2_646
H45 H25 2.6792 no 2_646
H45 H74 2.8864 no 3_556
H46 H8 3.5019 no 3_656
H47 C14 3.5977 no 3_656
H47 C71 3.5317 no 4_666
H47 H8 3.3984 no 3_656
H47 H9 2.9529 no 3_656
H47 H38 3.4884 no 2_646
H47 H66 3.5394 no 4_666
H47 H67 3.0166 no 4_666
H47 H68 3.4887 no 4_666
H47 H84 2.9032 no 3_656
H47 H85 3.3666 no 3_656
H48 C36 3.5939 no 2_646
H48 C92 3.1639 no 3_656
H48 C93 3.1301 no 3_656
H48 H6 3.1151 no 2_646
H48 H28 3.5167 no 3_656
H48 H38 3.0838 no 2_646
H48 H84 2.6393 no 3_656
H48 H85 2.5371 no 3_656
H48 H89 3.0647 no 4_666
H49 O1 2.8486 no 2_646
H49 C8 3.5648 no 2_646
H49 C11 3.3893 no 2_646
H49 H6 2.6894 no 2_646
H49 H7 2.5365 no 2_646
H49 H28 3.1407 no 3_656
H50 O1 3.3208 no 2_646
H50 C20 3.2455 no 2_646
H50 C116 3.2437 no 2_646
H50 H7 3.1569 no 2_646
H50 H23 2.4575 no 2_646
H50 H24 3.2612 no 2_646
H50 H27 3.4611 no 3_656
H51 H74 3.4869 no 3_556
H52 C110 2.9563 no 4_566
H52 C111 3.0869 no 4_566
H52 H59 3.4620 no 4_566
H52 H60 3.4177 no 4_566
H52 H99 2.5460 no 4_566
H52 H100 2.7517 no 4_566
H53 C63 3.0938 no 4_566
H53 C64 3.4666 no 4_566
H53 C111 3.2996 no 4_566
H53 H60 2.7243 no 4_566
H53 H61 3.3589 no 4_566
H53 H100 2.5618 no 4_566
H54 C37 3.1920 no 2_646
H54 C38 3.4162 no 2_646
H54 C119 3.1398 no .
H54 H39 2.7290 no 2_646
H54 H40 3.1269 no 2_646
H55 C37 3.2639 no 2_646
H55 H39 2.3869 no 2_646
H57 Cl2 2.7518 no 3_566
H58 O2 3.0230 no .
H58 C99 3.5129 no 2_545
H58 H90 2.7443 no 2_545
H58 H91 3.5120 no 2_545
H59 C7 3.3173 no 4_565
H59 H5 2.5678 no 4_565
H59 H52 3.4620 no 4_565
H59 H90 3.2147 no 2_545
H60 C8 3.4253 no 4_565
H60 C53 3.5704 no 4_565
H60 C54 3.1736 no 4_565
H60 H5 3.3422 no 4_565
H60 H6 2.8550 no 4_565
H60 H52 3.4177 no 4_565
H60 H53 2.7243 no 4_565
H61 C118 3.1696 no 4_565
H61 C119 3.0616 no 4_565
H61 H28 3.4669 no .
H61 H29 2.9251 no .
H61 H34 3.3604 no 3_666
H61 H53 3.3589 no 4_565
H62 C25 3.5417 no .
H62 H29 2.7525 no .
H62 H34 3.0578 no 3_666
H63 C18 3.4282 no 4_465
H63 C110 3.5439 no 2_545
H63 H18 2.7847 no 4_465
H63 H19 3.2314 no 4_465
H63 H20 3.2259 no 4_465
H63 H99 3.4980 no 2_545
H64 C18 3.3344 no 4_465
H64 C111 3.4379 no 2_545
H64 H18 3.0531 no 4_465
H64 H19 2.7366 no 4_465
H64 H32 3.2254 no 4_465
H64 H96 3.2042 no 2_545
H64 H100 3.4834 no 2_545
H65 C107 3.5203 no 2_545
H65 C108 3.4477 no 2_545
H65 C109 3.2755 no 2_545
H65 C110 3.1667 no 2_545
H65 C111 3.2668 no 2_545
H65 C112 3.4705 no 2_545
H65 H91 3.2998 no 2_545
H65 H96 3.1379 no 2_545
H65 H99 3.5307 no 2_545
H66 C92 3.4248 no 2_555
H66 H9 3.3168 no 2_555
H66 H47 3.5394 no 4_465
H66 H83 3.3937 no 2_555
H66 H84 2.9887 no 2_555
H67 H9 2.9929 no 2_555
H67 H13 3.1679 no 2_555
H67 H22 2.9151 no 4_465
H67 H47 3.0166 no 4_465
H68 C19 3.3507 no 4_465
H68 H20 2.9898 no 4_465
H68 H22 2.8341 no 4_465
H68 H47 3.4887 no 4_465
H69 O2 2.9916 no .
H69 C100 3.4591 no 2_545
H69 C106 3.4842 no 2_545
H69 C120 3.0684 no .
H69 H90 3.5413 no 2_545
H69 H91 2.6154 no 2_545
H69 H96 3.1130 no 2_545
H70 C15 3.4392 no 2_555
H70 C16 3.4765 no 2_555
H70 C105 3.4017 no 2_545
H70 C106 3.5490 no 2_545
H70 H13 2.6133 no 2_555
H70 H14 2.7046 no 2_555
H70 H15 3.5864 no 2_555
H70 H95 2.9037 no 2_545
H70 H96 3.1708 no 2_545
H71 O2 3.1953 no .
H71 C120 3.4498 no .
H71 C123 3.4570 no .
H71 H14 2.7065 no 2_555
H72 H93 3.3582 no 3_566
H73 C75 3.2068 no 3_566
H73 C114 3.5471 no 3_566
H73 H18 3.0863 no 4_465
H73 H20 2.9128 no 4_465
H73 H25 2.8461 no 4_465
H73 H44 3.2756 no 3_556
H74 C43 3.2594 no 3_556
H74 C44 3.3500 no 3_556
H74 H25 3.3979 no 4_465
H74 H44 2.6935 no 3_556
H74 H45 2.8864 no 3_556
H74 H51 3.4869 no 3_556
H74 H94 3.4217 no 3_566
H74 H99 3.1442 no 2_545
H75 C122 2.8975 no 2_545
H75 C123 3.0502 no 2_545
H75 H94 3.4778 no 3_566
H76 H16 3.5680 no .
H77 Cl2 3.4192 no 3_566
H77 C102 3.1318 no 3_566
H77 C103 3.2492 no 3_566
H77 H92 2.5722 no 3_566
H77 H93 2.7926 no 3_566
H78 Cl2 3.3759 no 3_566
H78 C95 3.0182 no 3_566
H78 C96 2.9808 no 3_566
H78 C97 3.3024 no 3_566
H78 C100 3.3384 no 3_566
H78 C102 3.1749 no 3_566
H78 H87 3.3000 no 3_566
H78 H92 2.8062 no 3_566
H79 C6 3.3222 no .
H79 C34 3.4944 no .
H79 C35 3.1975 no .
H79 C98 3.2057 no 3_566
H79 C99 3.3243 no 3_566
H79 H4 2.9793 no .
H79 H36 3.0474 no .
H79 H37 2.4461 no .
H79 H89 3.3793 no 3_566
H79 H90 3.5134 no 3_566
H80 C1 3.5528 no .
H80 C2 2.7526 no .
H80 C3 3.0441 no .
H80 C5 3.3925 no .
H80 C6 3.4540 no .
H80 C34 3.5611 no .
H80 H3 2.5873 no .
H80 H4 3.1474 no .
H80 H16 3.3796 no .
H80 H36 2.6784 no .
H81 H10 2.8488 no .
H81 H16 2.8493 no .
H82 C109 3.3453 no 2_545
H82 H98 2.7892 no 2_545
H83 C98 3.4184 no 2_545
H83 C99 3.1360 no 2_545
H83 C100 3.2356 no 2_545
H83 C108 2.9562 no 2_545
H83 C109 3.2255 no 2_545
H83 H66 3.3937 no 2_545
H83 H90 3.4028 no 2_545
H83 H91 3.5093 no 2_545
H83 H97 2.3876 no 2_545
H83 H98 2.9208 no 2_545
H84 C47 3.4231 no 3_656
H84 C48 3.2843 no 3_656
H84 C97 3.4523 no 2_545
H84 C98 2.9942 no 2_545
H84 C99 3.5637 no 2_545
H84 H9 3.4750 no .
H84 H47 2.9032 no 3_656
H84 H48 2.6393 no 3_656
H84 H66 2.9887 no 2_545
H84 H89 2.8153 no 2_545
H85 C14 3.4209 no .
H85 C24 3.0321 no .
H85 C47 3.3827 no 3_656
H85 C48 2.8859 no 3_656
H85 H8 3.5471 no .
H85 H9 3.2503 no .
H85 H10 2.9351 no .
H85 H28 2.3793 no .
H85 H47 3.3666 no 3_656
H85 H48 2.5371 no 3_656
H86 C24 3.3766 no .
H86 C25 3.2277 no .
H86 H10 3.3565 no .
H86 H28 3.1314 no .
H86 H29 2.8074 no .
H87 C113 3.3647 no 3_566
H87 H78 3.3000 no 3_566
H88 C35 3.4482 no 3_566
H88 C36 3.4344 no 3_566
H88 C74 3.0709 no 3_566
H88 C113 3.1554 no 3_566
H88 H37 2.8328 no 3_566
H88 H38 2.8030 no 3_566
H89 C7 3.2609 no 3_566
H89 C35 3.2247 no 3_566
H89 C36 3.3878 no 3_566
H89 C92 3.4304 no 2_555
H89 H5 2.7052 no 3_566
H89 H37 2.6879 no 3_566
H89 H38 3.0255 no 3_566
H89 H48 3.0647 no 4_465
H89 H79 3.3793 no 3_566
H89 H84 2.8153 no 2_555
H90 O2 2.7047 no 2_555
H90 C58 3.4821 no 2_555
H90 C120 3.5356 no 2_555
H90 H5 2.8559 no 3_566
H90 H58 2.7443 no 2_555
H90 H59 3.2147 no 2_555
H90 H69 3.5413 no 2_555
H90 H79 3.5134 no 3_566
H90 H83 3.4028 no 2_555
H91 O2 3.3581 no 2_555
H91 C72 3.5602 no 2_555
H91 C120 3.2651 no 2_555
H91 H58 3.5120 no 2_555
H91 H65 3.2998 no 2_555
H91 H69 2.6154 no 2_555
H91 H83 3.5093 no 2_555
H92 Cl2 3.4577 no 3_566
H92 C84 3.1514 no 3_566
H92 C85 3.2820 no 3_566
H92 H77 2.5722 no 3_566
H92 H78 2.8062 no 3_566
H93 Cl2 3.4895 no 3_566
H93 C77 3.0379 no 3_566
H93 C78 3.0274 no 3_566
H93 C79 3.2929 no 3_566
H93 C80 3.5248 no 3_566
H93 C81 3.5120 no 3_566
H93 C82 3.2477 no 3_566
H93 C84 3.1954 no 3_566
H93 H72 3.3582 no 3_566
H93 H77 2.7926 no 3_566
H94 C43 3.4366 no 1_565
H94 C80 3.3067 no 3_566
H94 C81 3.3431 no 3_566
H94 H12 3.3783 no 1_565
H94 H43 3.3457 no 1_565
H94 H44 2.9786 no 1_565
H94 H74 3.4217 no 3_566
H94 H75 3.4778 no 3_566
H95 C15 2.9622 no 1_565
H95 C29 3.5498 no 3_666
H95 H11 3.5821 no 1_565
H95 H12 2.3687 no 1_565
H95 H13 2.7067 no 1_565
H95 H15 3.4516 no 1_565
H95 H32 2.8786 no 3_666
H95 H43 3.1657 no 1_565
H95 H70 2.9037 no 2_555
H96 C70 3.5812 no 2_555
H96 C72 3.5578 no 2_555
H96 H32 3.2429 no 3_666
H96 H33 3.1378 no 3_666
H96 H64 3.2042 no 2_555
H96 H65 3.1379 no 2_555
H96 H69 3.1130 no 2_555
H96 H70 3.1708 no 2_555
H97 C91 3.2668 no 2_555
H97 H83 2.3876 no 2_555
H98 C90 3.3130 no 2_555
H98 C91 3.3782 no 2_555
H98 H82 2.7892 no 2_555
H98 H83 2.9208 no 2_555
H99 C53 3.2861 no 4_565
H99 C80 3.3030 no 2_555
H99 H18 3.2111 no 3_666
H99 H52 2.5460 no 4_565
H99 H63 3.4980 no 2_555
H99 H65 3.5307 no 2_555
H99 H74 3.1442 no 2_555
H100 C18 3.5137 no 3_666
H100 C53 3.1652 no 4_565
H100 C54 3.0748 no 4_565
H100 H17 3.2862 no 3_666
H100 H18 3.2826 no 3_666
H100 H19 3.3899 no 3_666
H100 H33 3.3849 no 3_666
H100 H52 2.7517 no 4_565
H100 H53 2.5618 no 4_565
H100 H64 3.4834 no 2_555
H101 C30 3.2545 no 3_666
H101 H33 2.4408 no 3_666

loop_
_geom_torsion_atom_site_label_1
_geom_torsion_atom_site_label_2
_geom_torsion_atom_site_label_3
_geom_torsion_atom_site_label_4
_geom_torsion
_geom_torsion_publ_flag
Cl1 Ru1 P1 C21 72.94(8) no
Cl1 Ru1 P1 C27 -47.99(9) no
Cl1 Ru1 P1 C33 -166.03(6) no
Cl1 Ru1 P2 C39 -76.56(8) no
Cl1 Ru1 P2 C45 45.36(8) no
Cl1 Ru1 P2 C51 161.45(7) no
Cl1 Ru1 N2 N1 -2.6(5) no
Cl1 Ru1 N2 C3 175.4(3) no
Cl1 Ru1 N4 N3 4.9(5) no
Cl1 Ru1 N4 C10 -175.5(3) no
P1 Ru1 N2 N1 90.9(5) no
P1 Ru1 N2 C3 -91.0(3) no
N2 Ru1 P1 C21 -24.34(16) no
N2 Ru1 P1 C27 -145.27(16) no
N2 Ru1 P1 C33 96.69(15) no
P1 Ru1 N4 N3 -87.7(4) no
P1 Ru1 N4 C10 91.9(3) no
N4 Ru1 P1 C21 -178.99(16) no
N4 Ru1 P1 C27 60.08(16) no
N4 Ru1 P1 C33 -57.97(15) no
P1 Ru1 C4 C5 92.2(4) no
P1 Ru1 C4 C9 -88.2(4) no
C4 Ru1 P1 C21 -102.07(17) no
C4 Ru1 P1 C27 137.00(17) no
C4 Ru1 P1 C33 18.96(16) no
P2 Ru1 N2 N1 -91.6(5) no
P2 Ru1 N2 C3 86.4(3) no
N2 Ru1 P2 C39 20.62(16) no
N2 Ru1 P2 C45 142.53(16) no
N2 Ru1 P2 C51 -101.37(15) no
P2 Ru1 N4 N3 94.1(4) no
P2 Ru1 N4 C10 -86.3(3) no
N4 Ru1 P2 C39 175.27(16) no
N4 Ru1 P2 C45 -62.82(16) no
N4 Ru1 P2 C51 53.28(15) no
P2 Ru1 C4 C5 -89.4(4) no
P2 Ru1 C4 C9 90.2(4) no
C4 Ru1 P2 C39 98.37(17) no
C4 Ru1 P2 C45 -139.71(17) no
C4 Ru1 P2 C51 -23.62(16) no
N2 Ru1 N4 N3 -175.5(4) no
N2 Ru1 N4 C10 4.0(7) no
N4 Ru1 N2 N1 177.8(4) no
N4 Ru1 N2 C3 -4.2(7) no
N2 Ru1 C4 C5 0.5(4) no
N2 Ru1 C4 C9 -179.9(4) no
C4 Ru1 N2 N1 -179.5(5) no
C4 Ru1 N2 C3 -1.5(3) no
N4 Ru1 C4 C5 179.3(4) no
N4 Ru1 C4 C9 -1.1(4) no
C4 Ru1 N4 N3 -178.2(5) no
C4 Ru1 N4 C10 1.3(3) no
Cl2 Ru2 P3 C77 47.83(8) no
Cl2 Ru2 P3 C83 -73.01(8) no
Cl2 Ru2 P3 C89 164.14(7) no
Cl2 Ru2 P4 C95 -47.47(8) no
Cl2 Ru2 P4 C101 73.26(8) no
Cl2 Ru2 P4 C107 -164.81(7) no
Cl2 Ru2 N6 N5 2.9(5) no
Cl2 Ru2 N6 C59 179.2(2) no
Cl2 Ru2 N8 N7 -0.2(5) no
Cl2 Ru2 N8 C66 -178.4(3) no
P3 Ru2 N6 N5 91.9(5) no
P3 Ru2 N6 C59 -91.8(3) no
N6 Ru2 P3 C77 -62.27(16) no
N6 Ru2 P3 C83 176.88(15) no
N6 Ru2 P3 C89 54.04(15) no
P3 Ru2 N8 N7 -89.8(5) no
P3 Ru2 N8 C66 91.9(3) no
N8 Ru2 P3 C77 143.31(16) no
N8 Ru2 P3 C83 22.47(16) no
N8 Ru2 P3 C89 -100.38(15) no
P3 Ru2 C60 C61 88.2(4) no
P3 Ru2 C60 C65 -92.4(4) no
C60 Ru2 P3 C77 -139.29(17) no
C60 Ru2 P3 C83 99.87(17) no
C60 Ru2 P3 C89 -22.98(16) no
P4 Ru2 N6 N5 -87.0(5) no
P4 Ru2 N6 C59 89.3(3) no
N6 Ru2 P4 C95 62.60(16) no
N6 Ru2 P4 C101 -176.66(15) no
N6 Ru2 P4 C107 -54.73(15) no
P4 Ru2 N8 N7 90.6(5) no
P4 Ru2 N8 C66 -87.7(3) no
N8 Ru2 P4 C95 -142.99(16) no
N8 Ru2 P4 C101 -22.25(16) no
N8 Ru2 P4 C107 99.68(15) no
P4 Ru2 C60 C61 -88.3(4) no
P4 Ru2 C60 C65 91.1(4) no
C60 Ru2 P4 C95 139.66(17) no
C60 Ru2 P4 C101 -99.60(17) no
C60 Ru2 P4 C107 22.33(16) no
N6 Ru2 N8 N7 179.9(4) no
N6 Ru2 N8 C66 1.6(6) no
N8 Ru2 N6 N5 -177.1(3) no
N8 Ru2 N6 C59 -0.8(6) no
N6 Ru2 C60 C61 -0.1(4) no
N6 Ru2 C60 C65 179.2(4) no
C60 Ru2 N6 N5 -176.7(5) no
C60 Ru2 N6 C59 -0.4(3) no
N8 Ru2 C60 C61 179.7(4) no
N8 Ru2 C60 C65 -1.0(4) no
C60 Ru2 N8 N7 179.5(5) no
C60 Ru2 N8 C66 1.2(3) no
Ru1 P1 C21 C22 -47.4(5) no
Ru1 P1 C21 C26 137.4(4) no
Ru1 P1 C27 C28 5.8(5) no
Ru1 P1 C27 C32 -176.5(3) no
Ru1 P1 C33 C34 -79.3(4) no
Ru1 P1 C33 C38 89.6(4) no
C21 P1 C27 C28 -123.2(4) no
C21 P1 C27 C32 54.5(5) no
C27 P1 C21 C22 83.3(4) no
C27 P1 C21 C26 -92.0(5) no
C21 P1 C33 C34 48.5(5) no
C21 P1 C33 C38 -142.6(4) no
C33 P1 C21 C22 -172.0(4) no
C33 P1 C21 C26 12.8(5) no
C27 P1 C33 C34 152.3(4) no
C27 P1 C33 C38 -38.8(5) no
C33 P1 C27 C28 129.2(4) no
C33 P1 C27 C32 -53.1(5) no
Ru1 P2 C39 C40 54.9(4) no
Ru1 P2 C39 C44 -127.2(4) no
Ru1 P2 C45 C46 14.7(5) no
Ru1 P2 C45 C50 -168.8(3) no
Ru1 P2 C51 C52 77.8(5) no
Ru1 P2 C51 C56 -93.6(4) no
C39 P2 C45 C46 144.0(4) no
C39 P2 C45 C50 -39.5(5) no
C45 P2 C39 C40 -76.2(4) no
C45 P2 C39 C44 101.7(5) no
C39 P2 C51 C52 -50.4(5) no
C39 P2 C51 C56 138.2(4) no
C51 P2 C39 C40 -178.8(3) no
C51 P2 C39 C44 -0.9(5) no
C45 P2 C51 C52 -154.7(4) no
C45 P2 C51 C56 34.0(5) no
C51 P2 C45 C46 -108.7(4) no
C51 P2 C45 C50 67.8(4) no
Ru2 P3 C77 C78 4.7(5) no
Ru2 P3 C77 C82 -176.7(3) no
Ru2 P3 C83 C84 51.3(4) no
Ru2 P3 C83 C88 -130.6(4) no
Ru2 P3 C89 C90 -93.9(4) no
Ru2 P3 C89 C94 77.5(4) no
C77 P3 C83 C84 -77.8(4) no
C77 P3 C83 C88 100.3(5) no
C83 P3 C77 C78 133.2(4) no
C83 P3 C77 C82 -48.2(5) no
C77 P3 C89 C90 32.3(5) no
C77 P3 C89 C94 -156.2(4) no
C89 P3 C77 C78 -118.8(4) no
C89 P3 C77 C82 59.8(5) no
C83 P3 C89 C90 137.2(4) no
C83 P3 C89 C94 -51.4(5) no
C89 P3 C83 C84 178.4(4) no
C89 P3 C83 C88 -3.5(5) no
Ru2 P4 C95 C96 -3.9(5) no
Ru2 P4 C95 C100 177.3(3) no
Ru2 P4 C101 C102 -47.7(4) no
Ru2 P4 C101 C106 135.8(4) no
Ru2 P4 C107 C108 93.4(4) no
Ru2 P4 C107 C112 -80.4(4) no
C95 P4 C101 C102 81.9(4) no
C95 P4 C101 C106 -94.7(5) no
C101 P4 C95 C96 -132.8(4) no
C101 P4 C95 C100 48.4(4) no
C95 P4 C107 C108 -33.9(5) no
C95 P4 C107 C112 152.3(4) no
C107 P4 C95 C96 120.6(4) no
C107 P4 C95 C100 -58.2(4) no
C101 P4 C107 C108 -137.7(4) no
C101 P4 C107 C112 48.5(5) no
C107 P4 C101 C102 -174.6(4) no
C107 P4 C101 C106 8.8(5) no
C116 O1 C119 C118 11.9 no
C119 O1 C116 C117 5.6 no
C120 O2 C123 C122 -25.8 no
C123 O2 C120 C121 36.6 no
N2 N1 C1 C2 -2.2(6) no
N2 N1 C1 C13 176.0(5) no
C1 N1 N2 Ru1 178.5(5) no
C1 N1 N2 C3 0.4(6) no
Ru1 N2 C3 C2 -177.1(3) no
Ru1 N2 C3 C5 2.1(6) no
N1 N2 C3 C2 1.5(6) no
N1 N2 C3 C5 -179.2(4) no
N4 N3 C12 C11 0.9(6) no
N4 N3 C12 C17 -178.4(4) no
C12 N3 N4 Ru1 178.9(5) no
C12 N3 N4 C10 -0.7(6) no
Ru1 N4 C10 C9 -1.4(6) no
Ru1 N4 C10 C11 -179.5(3) no
N3 N4 C10 C9 178.3(4) no
N3 N4 C10 C11 0.2(6) no
N6 N5 C57 C58 0.4(6) no
N6 N5 C57 C69 178.7(4) no
C57 N5 N6 Ru2 175.8(5) no
C57 N5 N6 C59 -0.8(6) no
Ru2 N6 C59 C58 -176.6(3) no
Ru2 N6 C59 C61 0.8(6) no
N5 N6 C59 C58 0.8(6) no
N5 N6 C59 C61 178.3(4) no
N8 N7 C68 C67 3.5(6) no
N8 N7 C68 C73 178.3(4) no
C68 N7 N8 Ru2 179.2(4) no
C68 N7 N8 C66 -2.5(6) no
Ru2 N8 C66 C65 -1.3(6) no
Ru2 N8 C66 C67 179.2(3) no
N7 N8 C66 C65 179.9(4) no
N7 N8 C66 C67 0.4(6) no
N1 C1 C2 C3 2.9(7) no
N1 C1 C13 C14 -63.8(7) no
N1 C1 C13 C15 62.2(7) no
N1 C1 C13 C16 -177.2(5) no
C2 C1 C13 C14 113.9(7) no
C2 C1 C13 C15 -120.1(7) no
C2 C1 C13 C16 0.4(9) no
C13 C1 C2 C3 -175.0(6) no
C1 C2 C3 N2 -2.9(7) no
C1 C2 C3 C5 178.0(6) no
N2 C3 C5 C4 -1.7(7) no
N2 C3 C5 C6 179.3(5) no
C2 C3 C5 C4 177.4(6) no
C2 C3 C5 C6 -1.7(11) no
Ru1 C4 C5 C3 0.4(6) no
Ru1 C4 C5 C6 179.5(3) no
Ru1 C4 C9 C8 179.4(3) no
Ru1 C4 C9 C10 0.7(6) no
C5 C4 C9 C8 -1.0(8) no
C5 C4 C9 C10 -179.7(5) no
C9 C4 C5 C3 -179.2(5) no
C9 C4 C5 C6 -0.0(8) no
C3 C5 C6 C7 179.9(5) no
C4 C5 C6 C7 0.9(9) no
C5 C6 C7 C8 -0.7(9) no
C6 C7 C8 C9 -0.3(9) no
C7 C8 C9 C4 1.2(9) no
C7 C8 C9 C10 179.6(5) no
C4 C9 C10 N4 0.5(7) no
C4 C9 C10 C11 178.0(6) no
C8 C9 C10 N4 -178.1(5) no
C8 C9 C10 C11 -0.6(11) no
N4 C10 C11 C12 0.3(7) no
C9 C10 C11 C12 -177.3(6) no
C10 C11 C12 N3 -0.7(7) no
C10 C11 C12 C17 178.4(6) no
N3 C12 C17 C18 61.2(8) no
N3 C12 C17 C19 -60.2(7) no
N3 C12 C17 C20 176.1(5) no
C11 C12 C17 C18 -117.9(8) no
C11 C12 C17 C19 120.8(7) no
C11 C12 C17 C20 -3.0(10) no
P1 C21 C22 C23 -175.7(4) no
P1 C21 C26 C25 175.6(4) no
C22 C21 C26 C25 0.6(9) no
C26 C21 C22 C23 -0.2(9) no
C21 C22 C23 C24 1.0(9) no
C22 C23 C24 C25 -2.1(10) no
C23 C24 C25 C26 2.5(10) no
C24 C25 C26 C21 -1.7(10) no
P1 C27 C28 C29 179.5(4) no
P1 C27 C32 C31 -176.6(5) no
C28 C27 C32 C31 1.2(11) no
C32 C27 C28 C29 1.7(9) no
C27 C28 C29 C30 -0.2(10) no
C28 C29 C30 C31 -4.1(11) no
C29 C30 C31 C32 7.0(15) no
C30 C31 C32 C27 -5.8(16) no
P1 C33 C34 C35 172.7(4) no
P1 C33 C38 C37 -170.8(4) no
C34 C33 C38 C37 -1.6(9) no
C38 C33 C34 C35 3.7(9) no
C33 C34 C35 C36 -1.7(9) no
C34 C35 C36 C37 -2.6(11) no
C35 C36 C37 C38 4.8(12) no
C36 C37 C38 C33 -2.7(11) no
P2 C39 C40 C41 175.1(4) no
P2 C39 C44 C43 -177.3(4) no
C40 C39 C44 C43 0.5(8) no
C44 C39 C40 C41 -2.9(8) no
C39 C40 C41 C42 3.3(9) no
C40 C41 C42 C43 -1.3(9) no
C41 C42 C43 C44 -1.1(9) no
C42 C43 C44 C39 1.5(9) no
P2 C45 C46 C47 173.1(4) no
P2 C45 C50 C49 -174.7(4) no
C46 C45 C50 C49 1.9(9) no
C50 C45 C46 C47 -3.5(9) no
C45 C46 C47 C48 1.3(11) no
C46 C47 C48 C49 2.7(11) no
C47 C48 C49 C50 -4.3(11) no
C48 C49 C50 C45 2.1(11) no
P2 C51 C52 C53 -172.1(4) no
P2 C51 C56 C55 173.0(4) no
C52 C51 C56 C55 1.6(10) no
C56 C51 C52 C53 -0.9(9) no
C51 C52 C53 C54 -0.3(10) no
C52 C53 C54 C55 0.7(11) no
C53 C54 C55 C56 0.0(12) no
C54 C55 C56 C51 -1.1(12) no
N5 C57 C58 C59 0.1(6) no
N5 C57 C69 C70 -71.0(7) no
N5 C57 C69 C71 52.7(7) no
N5 C57 C69 C72 170.3(5) no
C58 C57 C69 C70 106.8(7) no
C58 C57 C69 C71 -129.5(7) no
C58 C57 C69 C72 -11.9(10) no
C69 C57 C58 C59 -177.9(6) no
C57 C58 C59 N6 -0.6(6) no
C57 C58 C59 C61 -177.3(6) no
N6 C59 C61 C60 -0.9(7) no
N6 C59 C61 C62 179.2(5) no
C58 C59 C61 C60 175.7(6) no
C58 C59 C61 C62 -4.3(11) no
Ru2 C60 C61 C59 0.6(6) no
Ru2 C60 C61 C62 -179.5(3) no
Ru2 C60 C65 C64 178.6(3) no
Ru2 C60 C65 C66 0.6(7) no
C61 C60 C65 C64 -2.0(8) no
C61 C60 C65 C66 179.9(5) no
C65 C60 C61 C59 -178.7(5) no
C65 C60 C61 C62 1.2(8) no
C59 C61 C62 C63 -177.7(5) no
C60 C61 C62 C63 2.4(9) no
C61 C62 C63 C64 -5.2(9) no
C62 C63 C64 C65 4.3(9) no
C63 C64 C65 C60 -0.7(9) no
C63 C64 C65 C66 177.0(5) no
C60 C65 C66 N8 0.5(7) no
C60 C65 C66 C67 179.8(6) no
C64 C65 C66 N8 -177.3(5) no
C64 C65 C66 C67 2.0(11) no
N8 C66 C67 C68 1.7(7) no
C65 C66 C67 C68 -177.6(6) no
C66 C67 C68 N7 -3.1(6) no
C66 C67 C68 C73 -177.5(5) no
N7 C68 C73 C74 55.4(6) no
N7 C68 C73 C75 -64.6(6) no
N7 C68 C73 C76 175.4(4) no
N7 C68 C73 C113 32.9(6) no
N7 C68 C73 C114 -87.2(5) no
N7 C68 C73 C115 152.8(4) no
C67 C68 C73 C74 -131.2(5) no
C67 C68 C73 C75 108.8(6) no
C67 C68 C73 C76 -11.2(7) no
C67 C68 C73 C113 -153.7(5) no
C67 C68 C73 C114 86.3(6) no
C67 C68 C73 C115 -33.7(7) no
C68 C73 C74 C113 -93.8(7) no
C68 C73 C75 C114 -93.8(7) no
C68 C73 C76 C115 -93.8(7) no
C68 C73 C113 C74 93.8(8) no
C68 C73 C114 C75 93.8(7) no
C68 C73 C115 C76 93.8(8) no
C74 C73 C75 C114 146.2(7) no
C75 C73 C74 C113 26.2(8) no
C74 C73 C76 C115 26.2(9) no
C76 C73 C74 C113 146.2(7) no
C74 C73 C113 C74 0.0(7) no
C113 C73 C74 C113 -0.0(8) no
C74 C73 C114 C75 -40.7(10) no
C114 C73 C74 C113 40.7(10) no
C74 C73 C115 C76 -155.4(8) no
C115 C73 C74 C113 155.4(8) no
C75 C73 C76 C115 146.2(7) no
C76 C73 C75 C114 26.2(8) no
C75 C73 C113 C74 -155.4(8) no
C113 C73 C75 C114 155.4(7) no
C75 C73 C114 C75 0.0(7) no
C114 C73 C75 C114 -0.0(7) no
C75 C73 C115 C76 -40.7(10) no
C115 C73 C75 C114 40.7(9) no
C76 C73 C113 C74 -40.7(11) no
C113 C73 C76 C115 40.7(11) no
C76 C73 C114 C75 -155.4(7) no
C114 C73 C76 C115 155.4(8) no
C76 C73 C115 C76 0.0(8) no
C115 C73 C76 C115 0.0(8) no
C113 C73 C114 C75 -26.2(8) no
C114 C73 C113 C74 -146.2(8) no
C113 C73 C115 C76 -146.2(8) no
C115 C73 C113 C74 -26.2(9) no
C114 C73 C115 C76 -26.2(9) no
C115 C73 C114 C75 -146.2(7) no
C73 C74 C113 C73 0.00(13) no
C73 C75 C114 C73 -0.00(13) no
C73 C76 C115 C73 0.00(14) no
P3 C77 C78 C79 175.0(4) no
P3 C77 C82 C81 -176.3(5) no
C78 C77 C82 C81 2.3(11) no
C82 C77 C78 C79 -3.6(9) no
C77 C78 C79 C80 3.1(11) no
C78 C79 C80 C81 -1.2(13) no
C79 C80 C81 C82 -0.1(14) no
C80 C81 C82 C77 -0.5(14) no
P3 C83 C84 C85 177.9(4) no
P3 C83 C88 C87 -179.1(4) no
C84 C83 C88 C87 -1.1(9) no
C88 C83 C84 C85 -0.2(9) no
C83 C84 C85 C86 -0.1(9) no
C84 C85 C86 C87 1.7(10) no
C85 C86 C87 C88 -3.1(11) no
C86 C87 C88 C83 2.8(11) no
P3 C89 C90 C91 173.5(4) no
P3 C89 C94 C93 -174.8(4) no
C90 C89 C94 C93 -3.1(8) no
C94 C89 C90 C91 1.8(9) no
C89 C90 C91 C92 1.7(10) no
C90 C91 C92 C93 -3.8(11) no
C91 C92 C93 C94 2.4(10) no
C92 C93 C94 C89 1.0(9) no
P4 C95 C96 C97 -176.8(3) no
P4 C95 C100 C99 178.7(4) no
C96 C95 C100 C99 -0.1(9) no
C100 C95 C96 C97 2.0(8) no
C95 C96 C97 C98 -0.5(8) no
C96 C97 C98 C99 -3.0(9) no
C97 C98 C99 C100 4.8(10) no
C98 C99 C100 C95 -3.3(10) no
P4 C101 C102 C103 -176.5(4) no
P4 C101 C106 C105 178.4(4) no
C102 C101 C106 C105 1.9(9) no
C106 C101 C102 C103 0.3(8) no
C101 C102 C103 C104 -1.7(9) no
C102 C103 C104 C105 0.9(9) no
C103 C104 C105 C106 1.3(10) no
C104 C105 C106 C101 -2.7(10) no
P4 C107 C108 C109 -176.9(4) no
P4 C107 C112 C111 177.5(4) no
C108 C107 C112 C111 3.7(9) no
C112 C107 C108 C109 -3.0(9) no
C107 C108 C109 C110 0.3(10) no
C108 C109 C110 C111 1.5(11) no
C109 C110 C111 C112 -0.7(11) no
C110 C111 C112 C107 -1.9(11) no
O1 C116 C117 C118 -20.5 no
C116 C117 C118 C119 28.0 no
C117 C118 C119 O1 -26.1 no
O2 C120 C121 C122 -31.8 no
C120 C121 C122 C123 16.7 no
C121 C122 C123 O2 4.4 no
